data_4103143
loop_
_publ_author_name
'Eric G. Klauber'
'Chandra Kanta De'
'Tejas K. Shah'
'Daniel Seidel'

_publ_section_title
;
 Merging Nucleophilic and Hydrogen Bonding Catalysis: An Anion Binding
 Approach to the Kinetic Resolution of Propargylic Amines
;
_journal_name_full 'Journal of the American Chemical Society'
_journal_page_first 13624
_journal_page_last 13626
_journal_paper_doi 10.1021/ja105337h
_journal_volume 132
_journal_year 2010
_chemical_absolute_configuration rmad
_chemical_formula_moiety 'C 24 H19 F12 N3 O S, 0.5(C4 H8 O2)'
_chemical_formula_sum 'C26 H23 F12 N3 O2 S'
_chemical_formula_weight 669.53
_chemical_name_systematic
; 
 ? 
;
_space_group_IT_number 19
_symmetry_cell_setting orthorhombic
_symmetry_space_group_name_Hall 'P 2ac 2ab'
_symmetry_space_group_name_H-M 'P 21 21 21'
_atom_sites_solution_hydrogens geom
_atom_sites_solution_primary direct
_atom_sites_solution_secondary difmap
_audit_creation_method SHELXL-97
_cell_angle_alpha 90.00
_cell_angle_beta 90.00
_cell_angle_gamma 90.00
_cell_formula_units_Z 16
_cell_length_a 17.6713(7)
_cell_length_b 23.1701(9)
_cell_length_c 28.4113(11)
_cell_measurement_reflns_used 9851
_cell_measurement_temperature 100(2)
_cell_measurement_theta_max 22.79
_cell_measurement_theta_min 2.27
_cell_volume 11632.9(8)
_computing_cell_refinement 'Bruker SAINT'
_computing_data_collection 'Bruker APEX2'
_computing_data_reduction 'Bruker SAINT'
_computing_molecular_graphics 'Bruker SHELXTL'
_computing_publication_material 'Bruker SHELXTL'
_computing_structure_refinement 'SHELXL-97 (Sheldrick, 2008)'
_computing_structure_solution 'SHELXS-97 (Sheldrick, 2008)'
_diffrn_ambient_temperature 100(2)
_diffrn_measured_fraction_theta_full 0.997
_diffrn_measured_fraction_theta_max 0.997
_diffrn_measurement_device_type 'Bruker APEX-II CCD'
_diffrn_measurement_method '\f and \w scans'
_diffrn_radiation_monochromator graphite
_diffrn_radiation_source 'fine-focus sealed tube'
_diffrn_radiation_type MoK\a
_diffrn_radiation_wavelength 0.71073
_diffrn_reflns_av_R_equivalents 0.0733
_diffrn_reflns_av_sigmaI/netI 0.1101
_diffrn_reflns_limit_h_max 19
_diffrn_reflns_limit_h_min -19
_diffrn_reflns_limit_k_max 25
_diffrn_reflns_limit_k_min -24
_diffrn_reflns_limit_l_max 26
_diffrn_reflns_limit_l_min -31
_diffrn_reflns_number 43778
_diffrn_reflns_theta_full 23.26
_diffrn_reflns_theta_max 23.26
_diffrn_reflns_theta_min 1.43
_exptl_absorpt_coefficient_mu 0.218
_exptl_absorpt_correction_T_max 0.9935
_exptl_absorpt_correction_T_min 0.9101
_exptl_absorpt_correction_type multi-scan
_exptl_absorpt_process_details 'Bruker SAINT (SADABS)'
_exptl_crystal_colour colourless
_exptl_crystal_density_diffrn 1.529
_exptl_crystal_density_method 'not measured'
_exptl_crystal_description needle
_exptl_crystal_F_000 5440
_exptl_crystal_size_max 0.44
_exptl_crystal_size_mid 0.07
_exptl_crystal_size_min 0.03
_refine_diff_density_max 0.544
_refine_diff_density_min -0.444
_refine_diff_density_rms 0.079
_refine_ls_abs_structure_details 'Flack H D (1983), Acta Cryst. A39, 876-881'
_refine_ls_abs_structure_Flack 0.00(10)
_refine_ls_extinction_method none
_refine_ls_goodness_of_fit_ref 1.024
_refine_ls_hydrogen_treatment constr
_refine_ls_matrix_type full
_refine_ls_number_parameters 2017
_refine_ls_number_reflns 16662
_refine_ls_number_restraints 4226
_refine_ls_restrained_S_all 0.997
_refine_ls_R_factor_all 0.1346
_refine_ls_R_factor_gt 0.0778
_refine_ls_shift/su_max 0.002
_refine_ls_shift/su_mean 0.000
_refine_ls_structure_factor_coef Fsqd
_refine_ls_weighting_details 'calc w=1/[\s^2^(Fo^2^)+(0.0960P)^2^+1.0000P] where P=(Fo^2^+2Fc^2^)/3'
_refine_ls_weighting_scheme calc
_refine_ls_wR_factor_gt 0.1667
_refine_ls_wR_factor_ref 0.1877
_reflns_number_gt 10509
_reflns_number_total 16662
_reflns_threshold_expression >2sigma(I)
_cod_data_source_file ja105337h_si_001.cif
_cod_data_source_block amid_thiourea
_cod_database_code 4103143

loop_
_symmetry_equiv_pos_as_xyz
'x, y, z'
'-x+1/2, -y, z+1/2'
'-x, y+1/2, -z+1/2'
'x+1/2, -y+1/2, -z'

loop_
_atom_site_label
_atom_site_type_symbol
_atom_site_fract_x
_atom_site_fract_y
_atom_site_fract_z
_atom_site_U_iso_or_equiv
_atom_site_adp_type
_atom_site_occupancy
_atom_site_symmetry_multiplicity
_atom_site_calc_flag
_atom_site_refinement_flags
_atom_site_disorder_assembly
_atom_site_disorder_group
S1 S 0.07024(9) 0.03653(8) 0.42848(7) 0.0303(5) Uani 1 1 d U . .
O1 O 0.2839(3) -0.0698(2) 0.44387(18) 0.0379(13) Uani 1 1 d U . .
N1 N 0.1988(3) 0.0351(2) 0.47704(18) 0.0243(12) Uani 1 1 d U . .
H1 H 0.2475 0.0429 0.4789 0.029 Uiso 1 1 calc R . .
N2 N 0.1655(3) -0.0853(2) 0.4708(2) 0.0313(13) Uani 1 1 d U . .
H2 H 0.1209 -0.1009 0.4657 0.038 Uiso 1 1 calc R . .
N3 N 0.2082(3) 0.0791(2) 0.40582(18) 0.0268(13) Uani 1 1 d U . .
H3 H 0.2572 0.0747 0.4100 0.032 Uiso 1 1 calc R . .
C1 C 0.1637(4) 0.0056(3) 0.5165(3) 0.0273(14) Uani 1 1 d U . .
H1A H 0.1076 0.0103 0.5140 0.033 Uiso 1 1 calc R . .
C2 C 0.1824(4) -0.0591(3) 0.5167(3) 0.0310(14) Uani 1 1 d U . .
H2A H 0.2379 -0.0634 0.5226 0.037 Uiso 1 1 calc R . .
C3 C 0.1407(4) -0.0883(3) 0.5564(3) 0.0427(17) Uani 1 1 d U . .
H3A H 0.1519 -0.1302 0.5561 0.051 Uiso 1 1 calc R . .
H3B H 0.0855 -0.0833 0.5520 0.051 Uiso 1 1 calc R . .
C4 C 0.1649(5) -0.0623(4) 0.6039(3) 0.052(2) Uani 1 1 d U . .
H4A H 0.1359 -0.0807 0.6296 0.063 Uiso 1 1 calc R . .
H4B H 0.2193 -0.0701 0.6093 0.063 Uiso 1 1 calc R . .
C5 C 0.1514(5) 0.0020(3) 0.6046(3) 0.0460(18) Uani 1 1 d U . .
H5A H 0.1714 0.0182 0.6343 0.055 Uiso 1 1 calc R . .
H5B H 0.0963 0.0095 0.6036 0.055 Uiso 1 1 calc R . .
C6 C 0.1898(4) 0.0325(3) 0.5625(3) 0.0396(17) Uani 1 1 d U . .
H6A H 0.1767 0.0741 0.5629 0.047 Uiso 1 1 calc R . .
H6B H 0.2454 0.0290 0.5653 0.047 Uiso 1 1 calc R . .
C7 C 0.1620(3) 0.0511(3) 0.4380(2) 0.0203(13) Uani 1 1 d U . .
C8 C 0.1872(3) 0.1133(3) 0.3680(2) 0.0236(14) Uani 1 1 d U . .
C9 C 0.1240(4) 0.1070(3) 0.3396(2) 0.0292(16) Uani 1 1 d U . .
H9 H 0.0902 0.0758 0.3451 0.035 Uiso 1 1 calc R . .
C10 C 0.1095(4) 0.1446(3) 0.3041(2) 0.0313(15) Uani 1 1 d DU . .
C11 C 0.1592(4) 0.1890(3) 0.2928(3) 0.0322(16) Uani 1 1 d U . .
H11 H 0.1491 0.2150 0.2676 0.039 Uiso 1 1 calc R . .
C12 C 0.2249(4) 0.1937(3) 0.3201(3) 0.0336(15) Uani 1 1 d DU . .
C13 C 0.2380(4) 0.1572(3) 0.3573(3) 0.0274(15) Uani 1 1 d U . .
H13 H 0.2823 0.1620 0.3759 0.033 Uiso 1 1 calc R . .
C14 C 0.0382(4) 0.1371(3) 0.2766(2) 0.0464(17) Uani 1 1 d DU . .
F1 F 0.0250(3) 0.1804(2) 0.24672(18) 0.0705(15) Uani 1 1 d DU . .
F2 F 0.0388(3) 0.0881(2) 0.2517(2) 0.0764(16) Uani 1 1 d DU . .
F3 F -0.0228(2) 0.1326(2) 0.30392(17) 0.0706(15) Uani 1 1 d DU . .
C15 C 0.2804(4) 0.2393(3) 0.3078(2) 0.0439(16) Uani 1 1 d DU . .
F4 F 0.2487(3) 0.2892(2) 0.2963(2) 0.0675(15) Uani 1 1 d DU . .
F5 F 0.3286(2) 0.2516(2) 0.34251(17) 0.0576(13) Uani 1 1 d DU . .
F6 F 0.3251(3) 0.2241(2) 0.2720(2) 0.0808(17) Uani 1 1 d DU . .
C16 C 0.2174(4) -0.0853(3) 0.4371(3) 0.0300(14) Uani 1 1 d U . .
C17 C 0.1946(4) -0.1049(3) 0.3889(3) 0.0375(15) Uani 1 1 d U . .
C18 C 0.2151(4) -0.0699(4) 0.3525(3) 0.0428(17) Uani 1 1 d U . .
H18 H 0.2413 -0.0348 0.3586 0.051 Uiso 1 1 calc R . .
C19 C 0.1976(5) -0.0854(4) 0.3068(3) 0.0533(18) Uani 1 1 d DU . .
C20 C 0.1619(5) -0.1380(4) 0.2981(3) 0.057(2) Uani 1 1 d U A .
H20 H 0.1517 -0.1496 0.2667 0.069 Uiso 1 1 calc R . .
C21 C 0.1423(5) -0.1720(3) 0.3340(3) 0.0507(18) Uani 1 1 d DU . .
C22 C 0.1568(4) -0.1557(3) 0.3812(3) 0.0450(18) Uani 1 1 d U A .
H22 H 0.1409 -0.1793 0.4067 0.054 Uiso 1 1 calc R . .
C23 C 0.2203(5) -0.0471(4) 0.2672(3) 0.074(2) Uani 1 1 d DU . .
F7 F 0.1764(4) -0.0524(3) 0.2293(2) 0.0926(18) Uani 1 1 d DU . .
F8 F 0.2185(4) 0.0091(3) 0.2789(2) 0.1066(19) Uani 1 1 d DU . .
F9 F 0.2904(3) -0.0581(3) 0.2516(2) 0.1004(19) Uani 1 1 d DU . .
C24A C 0.1064(10) -0.2283(5) 0.3199(5) 0.057(3) Uani 0.50 1 d PDU A 1
F10A F 0.1387(13) -0.2512(9) 0.2817(6) 0.075(5) Uani 0.50 1 d PDU A 1
F11A F 0.1193(7) -0.2647(6) 0.3555(5) 0.066(3) Uani 0.50 1 d PDU A 1
F12A F 0.0307(11) -0.2196(13) 0.3169(7) 0.051(4) Uani 0.50 1 d PDU A 1
C24B C 0.0963(10) -0.2266(6) 0.3289(6) 0.063(3) Uani 0.50 1 d PDU A 2
F10B F 0.1306(13) -0.2623(9) 0.2986(6) 0.073(4) Uani 0.50 1 d PDU A 2
F11B F 0.0791(8) -0.2581(6) 0.3673(5) 0.075(4) Uani 0.50 1 d PDU A 2
F12B F 0.0316(11) -0.2178(15) 0.3041(8) 0.061(4) Uani 0.50 1 d PDU A 2
S2 S 0.56629(9) -0.04222(8) 0.42721(7) 0.0334(5) Uani 1 1 d U . .
O2 O 0.3539(2) 0.06350(19) 0.44288(17) 0.0299(12) Uani 1 1 d U . .
N4 N 0.4393(3) -0.0427(2) 0.47682(18) 0.0255(12) Uani 1 1 d U . .
H4 H 0.3914 -0.0527 0.4794 0.031 Uiso 1 1 calc R . .
N5 N 0.4692(3) 0.0789(2) 0.47475(19) 0.0245(12) Uani 1 1 d U . .
H5 H 0.5138 0.0953 0.4714 0.029 Uiso 1 1 calc R . .
N6 N 0.4278(3) -0.0799(2) 0.40322(18) 0.0306(13) Uani 1 1 d U . .
H6 H 0.3791 -0.0762 0.4090 0.037 Uiso 1 1 calc R . .
C25 C 0.4733(4) -0.0144(3) 0.5174(2) 0.0259(14) Uani 1 1 d U . .
H25 H 0.5296 -0.0172 0.5144 0.031 Uiso 1 1 calc R . .
C26 C 0.4516(4) 0.0497(3) 0.5190(2) 0.0253(13) Uani 1 1 d U . .
H26 H 0.3956 0.0521 0.5240 0.030 Uiso 1 1 calc R . .
C27 C 0.4895(4) 0.0778(3) 0.5603(2) 0.0344(16) Uani 1 1 d U . .
H27A H 0.4753 0.1191 0.5612 0.041 Uiso 1 1 calc R . .
H27B H 0.5450 0.0754 0.5562 0.041 Uiso 1 1 calc R . .
C28 C 0.4677(5) 0.0497(3) 0.6063(3) 0.0419(18) Uani 1 1 d U . .
H28A H 0.4128 0.0552 0.6119 0.050 Uiso 1 1 calc R . .
H28B H 0.4955 0.0683 0.6324 0.050 Uiso 1 1 calc R . .
C29 C 0.4856(5) -0.0143(3) 0.6055(3) 0.0429(18) Uani 1 1 d U . .
H29A H 0.4664 -0.0324 0.6348 0.051 Uiso 1 1 calc R . .
H29B H 0.5411 -0.0198 0.6045 0.051 Uiso 1 1 calc R . .
C30 C 0.4497(4) -0.0438(3) 0.5630(2) 0.0348(16) Uani 1 1 d U . .
H30A H 0.4653 -0.0848 0.5622 0.042 Uiso 1 1 calc R . .
H30B H 0.3939 -0.0425 0.5660 0.042 Uiso 1 1 calc R . .
C31 C 0.4740(4) -0.0552(3) 0.4356(3) 0.0246(14) Uani 1 1 d U . .
C32 C 0.4449(4) -0.1101(3) 0.3626(3) 0.0290(15) Uani 1 1 d U . .
C33 C 0.5052(4) -0.0974(3) 0.3329(2) 0.0301(16) Uani 1 1 d U . .
H33 H 0.5383 -0.0663 0.3398 0.036 Uiso 1 1 calc R . .
C34 C 0.5163(4) -0.1308(3) 0.2931(2) 0.0325(15) Uani 1 1 d DU . .
C35 C 0.4690(4) -0.1748(3) 0.2811(3) 0.0370(17) Uani 1 1 d U . .
H35 H 0.4781 -0.1973 0.2538 0.044 Uiso 1 1 calc R . .
C36 C 0.4075(4) -0.1857(3) 0.3096(3) 0.0328(15) Uani 1 1 d DU . .
C37 C 0.3953(4) -0.1545(3) 0.3504(3) 0.0307(16) Uani 1 1 d U . .
H37 H 0.3533 -0.1632 0.3701 0.037 Uiso 1 1 calc R . .
C38 C 0.5857(4) -0.1170(3) 0.2643(2) 0.0492(17) Uani 1 1 d DU . .
F13 F 0.5954(3) -0.1547(2) 0.22931(16) 0.0577(13) Uani 1 1 d DU . .
F14 F 0.5808(3) -0.0649(2) 0.24428(19) 0.0709(15) Uani 1 1 d DU . .
F15 F 0.6502(3) -0.1166(3) 0.28980(19) 0.0814(17) Uani 1 1 d DU . .
C39 C 0.3531(4) -0.2326(3) 0.2965(2) 0.0416(16) Uani 1 1 d DU . .
F16 F 0.3894(3) -0.28050(18) 0.28236(18) 0.0619(14) Uani 1 1 d DU . .
F17 F 0.3072(3) -0.2479(2) 0.33199(16) 0.0556(12) Uani 1 1 d DU . .
F18 F 0.3085(3) -0.2173(2) 0.26067(16) 0.0584(13) Uani 1 1 d DU . .
C40 C 0.4202(4) 0.0816(3) 0.4393(2) 0.0272(14) Uani 1 1 d U . .
C41 C 0.4461(4) 0.1080(3) 0.3945(2) 0.0279(14) Uani 1 1 d U . .
C42 C 0.4232(4) 0.0842(3) 0.3530(3) 0.0366(16) Uani 1 1 d U B .
H42 H 0.3930 0.0503 0.3530 0.044 Uiso 1 1 calc R . .
C43 C 0.4441(4) 0.1096(4) 0.3108(2) 0.0430(16) Uani 1 1 d DU . .
C44 C 0.4861(4) 0.1594(3) 0.3096(3) 0.0416(17) Uani 1 1 d U B .
H44 H 0.4986 0.1772 0.2805 0.050 Uiso 1 1 calc R . .
C45 C 0.5100(4) 0.1830(3) 0.3522(3) 0.0353(15) Uani 1 1 d DU . .
C46 C 0.4905(4) 0.1569(3) 0.3946(3) 0.0287(15) Uani 1 1 d U B .
H46 H 0.5078 0.1727 0.4236 0.034 Uiso 1 1 calc R . .
C47A C 0.4153(8) 0.0892(6) 0.2644(4) 0.051(3) Uani 0.50 1 d PDU B 1
F19A F 0.4398(8) 0.1215(5) 0.2287(5) 0.062(3) Uani 0.50 1 d PDU B 1
F20A F 0.4460(8) 0.0367(5) 0.2582(5) 0.066(3) Uani 0.50 1 d PDU B 1
F21A F 0.3409(9) 0.0785(8) 0.2620(9) 0.069(4) Uani 0.50 1 d PDU B 1
C47B C 0.4206(10) 0.0761(6) 0.2677(4) 0.060(3) Uani 0.50 1 d PDU B 2
F19B F 0.4598(9) 0.0912(7) 0.2289(5) 0.081(4) Uani 0.50 1 d PDU B 2
F20B F 0.4184(9) 0.0180(6) 0.2692(6) 0.078(4) Uani 0.50 1 d PDU B 2
F21B F 0.3506(8) 0.0957(8) 0.2565(9) 0.061(4) Uani 0.50 1 d PDU B 2
C48 C 0.5558(4) 0.2367(3) 0.3516(2) 0.0464(16) Uani 1 1 d DU B .
F22 F 0.5194(3) 0.2812(2) 0.33252(19) 0.0762(16) Uani 1 1 d DU . .
F23 F 0.5770(3) 0.2549(2) 0.39435(17) 0.0645(13) Uani 1 1 d DU . .
F24 F 0.6185(3) 0.2304(2) 0.3265(2) 0.0864(18) Uani 1 1 d DU . .
S3 S 0.15815(10) 0.37993(8) 0.54985(7) 0.0296(4) Uani 1 1 d U . .
O3 O 0.3809(2) 0.43117(19) 0.60210(16) 0.0262(11) Uani 1 1 d U . .
N7 N 0.2083(3) 0.4557(2) 0.61400(18) 0.0236(12) Uani 1 1 d U . .
H7 H 0.2246 0.4909 0.6197 0.028 Uiso 1 1 calc R . .
N8 N 0.3092(3) 0.3629(2) 0.63759(18) 0.0207(12) Uani 1 1 d U . .
H8 H 0.2979 0.3259 0.6379 0.025 Uiso 1 1 calc R . .
N9 N 0.2251(3) 0.4840(2) 0.53853(19) 0.0288(13) Uani 1 1 d U . .
H9A H 0.2529 0.5109 0.5519 0.035 Uiso 1 1 calc R . .
C49 C 0.1964(4) 0.4205(3) 0.6545(2) 0.0254(14) Uani 1 1 d U . .
H49 H 0.1645 0.3865 0.6456 0.030 Uiso 1 1 calc R . .
C50 C 0.2731(4) 0.3991(3) 0.6724(2) 0.0235(14) Uani 1 1 d U . .
H50 H 0.3061 0.4336 0.6775 0.028 Uiso 1 1 calc R . .
C51 C 0.2664(4) 0.3675(3) 0.7192(2) 0.0341(16) Uani 1 1 d U . .
H51A H 0.2370 0.3316 0.7145 0.041 Uiso 1 1 calc R . .
H51B H 0.3176 0.3566 0.7302 0.041 Uiso 1 1 calc R . .
C52 C 0.2283(4) 0.4040(3) 0.7562(3) 0.0396(17) Uani 1 1 d U . .
H52A H 0.2599 0.4382 0.7632 0.048 Uiso 1 1 calc R . .
H52B H 0.2222 0.3815 0.7855 0.048 Uiso 1 1 calc R . .
C53 C 0.1503(4) 0.4235(3) 0.7383(3) 0.0366(17) Uani 1 1 d U . .
H53A H 0.1174 0.3893 0.7344 0.044 Uiso 1 1 calc R . .
H53B H 0.1267 0.4492 0.7619 0.044 Uiso 1 1 calc R . .
C54 C 0.1558(4) 0.4552(3) 0.6917(2) 0.0335(16) Uani 1 1 d U . .
H54A H 0.1042 0.4644 0.6804 0.040 Uiso 1 1 calc R . .
H54B H 0.1830 0.4921 0.6965 0.040 Uiso 1 1 calc R . .
C55 C 0.1980(3) 0.4425(3) 0.5674(3) 0.0245(14) Uani 1 1 d U . .
C56 C 0.2144(4) 0.4892(4) 0.4902(3) 0.0387(16) Uani 1 1 d U . .
C57 C 0.2243(4) 0.4437(4) 0.4591(2) 0.0455(18) Uani 1 1 d U . .
H57 H 0.2353 0.4060 0.4704 0.055 Uiso 1 1 calc R . .
C58 C 0.2180(4) 0.4540(4) 0.4110(3) 0.0539(17) Uani 1 1 d DU . .
C59 C 0.2053(5) 0.5062(4) 0.3937(3) 0.059(2) Uani 1 1 d U C .
H59 H 0.2012 0.5118 0.3607 0.071 Uiso 1 1 calc R . .
C60 C 0.1981(5) 0.5523(4) 0.4238(3) 0.0570(18) Uani 1 1 d DU . .
C61 C 0.2028(4) 0.5453(4) 0.4727(3) 0.0398(16) Uani 1 1 d U C .
H61 H 0.1983 0.5774 0.4933 0.048 Uiso 1 1 calc R . .
C62 C 0.2212(5) 0.4031(4) 0.3790(3) 0.074(2) Uani 1 1 d DU . .
F25 F 0.2469(4) 0.4160(3) 0.3356(2) 0.1045(19) Uani 1 1 d DU . .
F26 F 0.2640(3) 0.3600(3) 0.3949(2) 0.0901(17) Uani 1 1 d DU . .
F27 F 0.1536(3) 0.3784(3) 0.3712(2) 0.0932(18) Uani 1 1 d DU . .
C63A C 0.1797(11) 0.6120(5) 0.4067(6) 0.074(3) Uani 0.50 1 d PDU C 1
F28A F 0.1688(9) 0.6090(7) 0.3603(5) 0.090(4) Uani 0.50 1 d PDU C 1
F29A F 0.1191(9) 0.6377(8) 0.4274(5) 0.076(4) Uani 0.50 1 d PDU C 1
F30A F 0.2358(10) 0.6491(10) 0.4183(8) 0.100(5) Uani 0.50 1 d PDU C 1
C63B C 0.1831(10) 0.6129(5) 0.4081(6) 0.075(3) Uani 0.50 1 d PDU C 2
F28B F 0.1077(10) 0.6227(9) 0.4077(6) 0.096(5) Uani 0.50 1 d PDU C 2
F29B F 0.2154(11) 0.6560(9) 0.4336(6) 0.085(4) Uani 0.50 1 d PDU C 2
F30B F 0.2019(10) 0.6288(7) 0.3646(5) 0.091(4) Uani 0.50 1 d PDU C 2
C64 C 0.3581(3) 0.3808(3) 0.6051(2) 0.0206(13) Uani 1 1 d U . .
C65 C 0.3853(4) 0.3358(3) 0.5719(3) 0.0279(15) Uani 1 1 d U . .
C66 C 0.4621(4) 0.3332(3) 0.5606(3) 0.0320(16) Uani 1 1 d U D .
H66 H 0.4961 0.3616 0.5723 0.038 Uiso 1 1 calc R . .
C67 C 0.4880(4) 0.2894(3) 0.5326(3) 0.0428(17) Uani 1 1 d DU . .
C68 C 0.4410(4) 0.2491(4) 0.5145(3) 0.049(2) Uani 1 1 d U D .
H68 H 0.4598 0.2193 0.4947 0.058 Uiso 1 1 calc R . .
C69 C 0.3636(4) 0.2524(3) 0.5255(3) 0.0409(17) Uani 1 1 d DU . .
C70 C 0.3349(4) 0.2949(3) 0.5532(3) 0.0299(16) Uani 1 1 d U D .
H70 H 0.2822 0.2970 0.5598 0.036 Uiso 1 1 calc R . .
C71A C 0.5692(6) 0.2898(6) 0.5166(5) 0.046(3) Uani 0.50 1 d PDU D 1
F31A F 0.5937(17) 0.2355(6) 0.5080(6) 0.061(4) Uani 0.50 1 d PDU D 1
F32A F 0.5862(10) 0.3319(7) 0.4852(5) 0.063(4) Uani 0.50 1 d PDU D 1
F33A F 0.6129(9) 0.3034(6) 0.5537(5) 0.051(3) Uani 0.50 1 d PDU D 1
C71B C 0.5719(5) 0.2824(7) 0.5272(5) 0.048(3) Uani 0.50 1 d PDU D 2
F31B F 0.5922(18) 0.2451(8) 0.4930(6) 0.062(4) Uani 0.50 1 d PDU D 2
F32B F 0.6008(9) 0.3305(7) 0.5075(6) 0.072(4) Uani 0.50 1 d PDU D 2
F33B F 0.6103(10) 0.2784(7) 0.5675(5) 0.070(4) Uani 0.50 1 d PDU D 2
C72A C 0.3116(7) 0.2037(5) 0.5116(5) 0.044(3) Uani 0.50 1 d PDU D 1
F34A F 0.3140(9) 0.1932(9) 0.4651(5) 0.066(4) Uani 0.50 1 d PDU D 1
F35A F 0.3268(8) 0.1513(6) 0.5307(6) 0.047(3) Uani 0.50 1 d PDU D 1
F36A F 0.2381(6) 0.2112(5) 0.5218(5) 0.061(3) Uani 0.50 1 d PDU D 1
C72B C 0.3149(7) 0.2142(6) 0.4962(5) 0.049(3) Uani 0.50 1 d PDU D 2
F34B F 0.3409(7) 0.1970(9) 0.4544(5) 0.058(3) Uani 0.50 1 d PDU D 2
F35B F 0.3077(10) 0.1653(7) 0.5211(7) 0.080(4) Uani 0.50 1 d PDU D 2
F36B F 0.2450(6) 0.2340(6) 0.4916(5) 0.090(4) Uani 0.50 1 d PDU D 2
S4 S 0.48232(9) 0.62655(7) 0.55791(6) 0.0260(4) Uani 1 1 d U . .
O4 O 0.2557(2) 0.57260(19) 0.60701(18) 0.0322(12) Uani 1 1 d U . .
N10 N 0.4272(3) 0.5469(2) 0.61677(17) 0.0230(12) Uani 1 1 d U . .
H10 H 0.4087 0.5119 0.6200 0.028 Uiso 1 1 calc R . .
N11 N 0.3262(3) 0.6383(2) 0.6455(2) 0.0307(13) Uani 1 1 d U . .
H11A H 0.3377 0.6752 0.6478 0.037 Uiso 1 1 calc R . .
N12 N 0.4127(3) 0.5256(2) 0.53949(18) 0.0275(12) Uani 1 1 d U . .
H12 H 0.3848 0.4976 0.5512 0.033 Uiso 1 1 calc R . .
C73 C 0.4398(4) 0.5781(3) 0.6590(2) 0.0261(14) Uani 1 1 d U . .
H73 H 0.4724 0.6125 0.6525 0.031 Uiso 1 1 calc R . .
C74 C 0.3611(4) 0.5984(3) 0.6786(3) 0.0299(15) Uani 1 1 d U . .
H74 H 0.3276 0.5638 0.6817 0.036 Uiso 1 1 calc R . .
C75 C 0.3708(5) 0.6256(4) 0.7275(3) 0.0459(19) Uani 1 1 d U . .
H75A H 0.4012 0.6613 0.7246 0.055 Uiso 1 1 calc R . .
H75B H 0.3205 0.6363 0.7401 0.055 Uiso 1 1 calc R . .
C76 C 0.4093(5) 0.5852(4) 0.7617(3) 0.052(2) Uani 1 1 d U . .
H76A H 0.3771 0.5508 0.7669 0.062 Uiso 1 1 calc R . .
H76B H 0.4162 0.6048 0.7924 0.062 Uiso 1 1 calc R . .
C77 C 0.4855(5) 0.5666(4) 0.7427(3) 0.047(2) Uani 1 1 d U . .
H77A H 0.5089 0.5388 0.7648 0.057 Uiso 1 1 calc R . .
H77B H 0.5191 0.6007 0.7406 0.057 Uiso 1 1 calc R . .
C78 C 0.4787(4) 0.5386(3) 0.6941(2) 0.0352(17) Uani 1 1 d U . .
H78A H 0.5298 0.5289 0.6823 0.042 Uiso 1 1 calc R . .
H78B H 0.4496 0.5023 0.6969 0.042 Uiso 1 1 calc R . .
C79 C 0.4401(3) 0.5645(3) 0.5719(2) 0.0242(14) Uani 1 1 d U . .
C80 C 0.4227(4) 0.5241(3) 0.4909(2) 0.0281(14) Uani 1 1 d U . .
C81 C 0.4176(4) 0.5706(3) 0.4627(3) 0.0331(15) Uani 1 1 d U E .
H81 H 0.4088 0.6078 0.4757 0.040 Uiso 1 1 calc R . .
C82 C 0.4254(4) 0.5637(3) 0.4139(3) 0.0417(15) Uani 1 1 d DU . .
C83 C 0.4359(4) 0.5094(4) 0.3950(3) 0.0447(17) Uani 1 1 d U E .
H83 H 0.4412 0.5049 0.3619 0.054 Uiso 1 1 calc R . .
C84 C 0.4387(4) 0.4627(3) 0.4234(3) 0.0477(17) Uani 1 1 d DU . .
C85 C 0.4343(4) 0.4680(3) 0.4715(3) 0.0368(16) Uani 1 1 d U E .
H85 H 0.4388 0.4352 0.4913 0.044 Uiso 1 1 calc R . .
C86A C 0.4288(7) 0.6178(5) 0.3850(4) 0.051(3) Uani 0.50 1 d PDU E 1
F37A F 0.4006(8) 0.6133(6) 0.3415(4) 0.081(3) Uani 0.50 1 d PDU E 1
F38A F 0.3879(7) 0.6618(7) 0.4026(6) 0.065(3) Uani 0.50 1 d PDU E 1
F39A F 0.4975(5) 0.6412(5) 0.3762(4) 0.061(3) Uani 0.50 1 d PDU E 1
C86B C 0.4172(7) 0.6128(5) 0.3814(4) 0.053(3) Uani 0.50 1 d PDU E 2
F37B F 0.3523(6) 0.6082(6) 0.3581(5) 0.084(4) Uani 0.50 1 d PDU E 2
F38B F 0.4230(9) 0.6634(7) 0.4031(7) 0.082(4) Uani 0.50 1 d PDU E 2
F39B F 0.4690(8) 0.6081(6) 0.3476(5) 0.095(4) Uani 0.50 1 d PDU E 2
C87A C 0.4586(10) 0.4028(5) 0.4075(6) 0.061(3) Uani 0.50 1 d PDU E 1
F40A F 0.4506(9) 0.3980(8) 0.3607(5) 0.089(4) Uani 0.50 1 d PDU E 1
F41A F 0.5304(9) 0.3853(7) 0.4163(5) 0.064(4) Uani 0.50 1 d PDU E 1
F42A F 0.4146(14) 0.3633(13) 0.4291(14) 0.080(5) Uani 0.50 1 d PDU E 1
C87B C 0.4512(11) 0.4049(6) 0.4013(6) 0.067(3) Uani 0.50 1 d PDU E 2
F40B F 0.4093(8) 0.3990(8) 0.3625(5) 0.089(4) Uani 0.50 1 d PDU E 2
F41B F 0.5253(10) 0.3945(9) 0.3931(6) 0.090(4) Uani 0.50 1 d PDU E 2
F42B F 0.4323(13) 0.3597(12) 0.4288(11) 0.065(4) Uani 0.50 1 d PDU E 2
C88 C 0.2787(4) 0.6225(3) 0.6126(3) 0.0289(15) Uani 1 1 d U . .
C89 C 0.2531(4) 0.6683(3) 0.5803(3) 0.0324(16) Uani 1 1 d U . .
C90 C 0.3011(4) 0.7060(3) 0.5590(3) 0.0388(18) Uani 1 1 d U F .
H90 H 0.3538 0.7041 0.5656 0.047 Uiso 1 1 calc R . .
C91 C 0.2738(5) 0.7476(3) 0.5276(3) 0.0509(18) Uani 1 1 d DU . .
C92 C 0.1976(5) 0.7513(4) 0.5190(3) 0.053(2) Uani 1 1 d U F .
H92 H 0.1789 0.7802 0.4983 0.064 Uiso 1 1 calc R . .
C93 C 0.1494(4) 0.7146(4) 0.5396(4) 0.062(2) Uani 1 1 d DU . .
C94 C 0.1750(4) 0.6731(3) 0.5698(4) 0.060(2) Uani 1 1 d U F .
H94 H 0.1401 0.6472 0.5840 0.072 Uiso 1 1 calc R . .
C95A C 0.3170(6) 0.7806(5) 0.4921(4) 0.048(3) Uani 0.50 1 d PDU F 1
F43A F 0.2857(5) 0.7922(4) 0.4508(3) 0.047(2) Uani 0.50 1 d PDU F 1
F44A F 0.3293(8) 0.8322(5) 0.5117(5) 0.054(3) Uani 0.50 1 d PDU F 1
F45A F 0.3859(5) 0.7571(4) 0.4892(4) 0.061(3) Uani 0.50 1 d PDU F 1
C95B C 0.3353(6) 0.7923(5) 0.5172(4) 0.059(3) Uani 0.50 1 d PDU F 2
F43B F 0.3407(9) 0.8017(6) 0.4706(4) 0.093(3) Uani 0.50 1 d PDU F 2
F44B F 0.3202(8) 0.8463(5) 0.5322(5) 0.054(3) Uani 0.50 1 d PDU F 2
F45B F 0.4090(5) 0.7867(5) 0.5324(5) 0.081(3) Uani 0.50 1 d PDU F 2
C96A C 0.0647(6) 0.7217(5) 0.5420(5) 0.057(3) Uani 0.50 1 d PDU F 1
F46A F 0.0387(5) 0.7725(4) 0.5261(4) 0.053(3) Uani 0.50 1 d PDU F 1
F47A F 0.0301(8) 0.6783(5) 0.5209(5) 0.077(3) Uani 0.50 1 d PDU F 1
F48A F 0.0204(7) 0.7092(5) 0.5788(4) 0.082(3) Uani 0.50 1 d PDU F 1
C96B C 0.0748(7) 0.7160(6) 0.5157(5) 0.072(3) Uani 0.50 1 d PDU F 2
F46B F 0.0642(7) 0.7512(6) 0.4795(5) 0.109(4) Uani 0.50 1 d PDU F 2
F47B F 0.0480(10) 0.6674(7) 0.4980(6) 0.099(5) Uani 0.50 1 d PDU F 2
F48B F 0.0343(7) 0.7392(8) 0.5508(6) 0.116(4) Uani 0.50 1 d PDU F 2
C97A C 0.9802(10) 0.2863(8) 0.3544(6) 0.058(4) Uani 0.50 1 d PDU G 1
H97A H 1.0245 0.2617 0.3489 0.088 Uiso 0.50 1 calc PR G 1
H97B H 0.9521 0.2719 0.3817 0.088 Uiso 0.50 1 calc PR G 1
H97C H 0.9968 0.3260 0.3603 0.088 Uiso 0.50 1 calc PR G 1
C98A C 0.9284(10) 0.2851(8) 0.3104(5) 0.050(4) Uani 0.50 1 d PDU G 1
H98A H 0.9577 0.2944 0.2816 0.060 Uiso 0.50 1 calc PR G 1
H98B H 0.9051 0.2465 0.3064 0.060 Uiso 0.50 1 calc PR G 1
O5A O 0.8716(8) 0.3279(7) 0.3188(6) 0.063(4) Uani 0.50 1 d PDU G 1
C99A C 0.8080(11) 0.3082(8) 0.3417(11) 0.045(4) Uani 0.50 1 d PDU G 1
C100 C 0.7551(11) 0.3559(9) 0.3513(11) 0.049(6) Uani 0.50 1 d PDU G 1
H10A H 0.7784 0.3925 0.3419 0.073 Uiso 0.50 1 calc PR G 1
H10B H 0.7435 0.3570 0.3851 0.073 Uiso 0.50 1 calc PR G 1
H10C H 0.7083 0.3500 0.3334 0.073 Uiso 0.50 1 calc PR G 1
O6A O 0.7954(10) 0.2596(7) 0.3503(7) 0.051(4) Uani 0.50 1 d PDU G 1
C97B C 0.9898(9) 0.2998(8) 0.3227(8) 0.067(5) Uani 0.50 1 d PDU H 2
H97D H 1.0298 0.2714 0.3289 0.100 Uiso 0.50 1 calc PR H 2
H97E H 0.9995 0.3348 0.3411 0.100 Uiso 0.50 1 calc PR H 2
H97F H 0.9892 0.3094 0.2891 0.100 Uiso 0.50 1 calc PR H 2
C98B C 0.9130(8) 0.2743(7) 0.3368(8) 0.060(4) Uani 0.50 1 d PDU H 2
H98C H 0.8986 0.2429 0.3150 0.072 Uiso 0.50 1 calc PR H 2
H98D H 0.9155 0.2584 0.3692 0.072 Uiso 0.50 1 calc PR H 2
O5B O 0.8587(8) 0.3204(7) 0.3346(6) 0.058(3) Uani 0.50 1 d PDU H 2
C99B C 0.7861(9) 0.3061(8) 0.3468(12) 0.046(4) Uani 0.50 1 d PDU H 2
C200 C 0.7311(12) 0.3542(11) 0.3457(12) 0.059(6) Uani 0.50 1 d PDU H 2
H21A H 0.7545 0.3880 0.3309 0.088 Uiso 0.50 1 calc PR H 2
H21B H 0.7159 0.3639 0.3779 0.088 Uiso 0.50 1 calc PR H 2
H21C H 0.6864 0.3426 0.3276 0.088 Uiso 0.50 1 calc PR H 2
O6B O 0.7704(11) 0.2602(8) 0.3616(9) 0.064(5) Uani 0.50 1 d PDU H 2
C101 C 0.6046(10) 0.7124(10) 0.3414(9) 0.109(6) Uani 0.50 1 d PDU I 1
H10D H 0.5705 0.7457 0.3424 0.164 Uiso 0.50 1 calc PR I 1
H10E H 0.5987 0.6896 0.3702 0.164 Uiso 0.50 1 calc PR I 1
H10F H 0.5922 0.6883 0.3141 0.164 Uiso 0.50 1 calc PR I 1
C102 C 0.6868(9) 0.7333(7) 0.3374(7) 0.077(5) Uani 0.50 1 d PDU I 1
H10G H 0.6949 0.7538 0.3072 0.092 Uiso 0.50 1 calc PR I 1
H10H H 0.6993 0.7598 0.3636 0.092 Uiso 0.50 1 calc PR I 1
O7A O 0.7314(8) 0.6835(5) 0.3396(5) 0.079(3) Uani 0.50 1 d PDU I 1
C103 C 0.8086(9) 0.6944(7) 0.3381(8) 0.087(4) Uani 0.50 1 d PDU I 1
C104 C 0.8610(12) 0.6434(8) 0.3417(9) 0.085(6) Uani 0.50 1 d PDU I 1
H10I H 0.8326 0.6097 0.3530 0.127 Uiso 0.50 1 calc PR I 1
H10J H 0.9019 0.6522 0.3639 0.127 Uiso 0.50 1 calc PR I 1
H10K H 0.8825 0.6349 0.3107 0.127 Uiso 0.50 1 calc PR I 1
O8A O 0.8330(11) 0.7415(8) 0.3333(10) 0.076(5) Uani 0.50 1 d PDU I 1
C201 C 0.8082(15) 0.5747(10) 0.3115(7) 0.142(7) Uani 0.50 1 d PDU J 2
H20A H 0.8022 0.5674 0.2777 0.213 Uiso 0.50 1 calc PR J 2
H20B H 0.7767 0.5476 0.3293 0.213 Uiso 0.50 1 calc PR J 2
H20C H 0.8613 0.5696 0.3203 0.213 Uiso 0.50 1 calc PR J 2
C202 C 0.7821(12) 0.6403(8) 0.3233(8) 0.114(5) Uani 0.50 1 d PDU J 2
H20D H 0.7871 0.6668 0.2961 0.137 Uiso 0.50 1 calc PR J 2
H20E H 0.7305 0.6427 0.3368 0.137 Uiso 0.50 1 calc PR J 2
O7B O 0.8399(11) 0.6476(7) 0.3572(7) 0.116(5) Uani 0.50 1 d PDU J 2
C203 C 0.8772(11) 0.7000(7) 0.3551(7) 0.077(4) Uani 0.50 1 d PDU J 2
C204 C 0.9431(10) 0.6984(8) 0.3874(7) 0.081(5) Uani 0.50 1 d PDU J 2
H20F H 0.9564 0.6582 0.3942 0.121 Uiso 0.50 1 calc PR J 2
H20G H 0.9303 0.7183 0.4168 0.121 Uiso 0.50 1 calc PR J 2
H20H H 0.9863 0.7177 0.3725 0.121 Uiso 0.50 1 calc PR J 2
O8B O 0.8579(9) 0.7386(8) 0.3311(10) 0.064(5) Uani 0.50 1 d PDU J 2

loop_
_atom_site_aniso_label
_atom_site_aniso_U_11
_atom_site_aniso_U_22
_atom_site_aniso_U_33
_atom_site_aniso_U_23
_atom_site_aniso_U_13
_atom_site_aniso_U_12
S1 0.0127(8) 0.0401(10) 0.0382(12) 0.0045(10) -0.0010(9) -0.0045(8)
O1 0.021(2) 0.044(3) 0.049(3) -0.019(3) 0.002(2) 0.004(2)
N1 0.007(2) 0.040(3) 0.026(3) 0.009(2) 0.003(2) 0.000(2)
N2 0.021(3) 0.031(3) 0.042(3) 0.005(3) -0.001(2) -0.005(3)
N3 0.016(3) 0.035(3) 0.030(3) 0.004(2) 0.000(2) 0.000(2)
C1 0.012(3) 0.040(3) 0.030(3) 0.007(3) 0.004(3) -0.001(3)
C2 0.017(3) 0.038(3) 0.037(3) 0.012(3) -0.003(3) 0.004(3)
C3 0.033(4) 0.049(4) 0.046(4) 0.016(3) 0.004(3) -0.011(4)
C4 0.051(5) 0.066(4) 0.040(4) 0.025(4) -0.005(4) -0.002(4)
C5 0.042(4) 0.065(4) 0.031(4) 0.005(3) 0.006(4) -0.007(4)
C6 0.038(4) 0.052(4) 0.029(3) 0.004(3) 0.004(3) -0.003(4)
C7 0.010(3) 0.027(3) 0.023(3) -0.005(3) -0.003(2) 0.000(3)
C8 0.014(3) 0.032(3) 0.024(3) -0.004(3) 0.002(2) 0.001(3)
C9 0.019(3) 0.042(4) 0.026(4) 0.003(3) 0.002(3) -0.001(3)
C10 0.027(3) 0.045(4) 0.022(4) 0.000(3) 0.000(3) 0.002(3)
C11 0.029(3) 0.043(4) 0.025(4) 0.005(3) 0.005(3) 0.006(3)
C12 0.023(3) 0.044(3) 0.034(4) 0.003(3) 0.008(3) 0.003(3)
C13 0.015(3) 0.032(4) 0.035(4) 0.000(3) 0.005(3) 0.004(3)
C14 0.032(3) 0.065(4) 0.042(5) 0.012(3) -0.014(3) -0.001(4)
F1 0.046(3) 0.095(3) 0.071(4) 0.047(3) -0.026(3) -0.008(3)
F2 0.070(3) 0.083(3) 0.077(4) -0.013(3) -0.050(3) 0.005(3)
F3 0.027(2) 0.122(4) 0.063(3) 0.031(3) -0.009(2) -0.013(3)
C15 0.044(4) 0.049(4) 0.039(4) 0.009(4) 0.001(3) -0.004(3)
F4 0.045(3) 0.060(3) 0.097(4) 0.036(3) -0.011(3) -0.006(2)
F5 0.045(3) 0.059(3) 0.069(3) 0.025(3) -0.017(2) -0.019(2)
F6 0.067(3) 0.094(4) 0.082(4) -0.008(3) 0.045(3) -0.033(3)
C16 0.021(3) 0.022(3) 0.047(3) 0.002(3) 0.000(3) 0.007(3)
C17 0.018(3) 0.042(4) 0.051(3) -0.008(3) 0.001(3) 0.000(3)
C18 0.033(4) 0.050(4) 0.045(3) -0.009(3) 0.005(4) 0.002(3)
C19 0.050(5) 0.061(4) 0.049(3) -0.020(3) 0.012(4) 0.002(4)
C20 0.069(5) 0.045(4) 0.059(4) -0.020(3) 0.000(4) 0.011(4)
C21 0.047(4) 0.035(3) 0.070(4) -0.011(3) -0.016(4) 0.011(3)
C22 0.045(4) 0.026(3) 0.064(4) -0.010(3) -0.010(4) 0.013(3)
C23 0.093(5) 0.087(4) 0.044(4) -0.018(4) 0.019(4) -0.018(5)
F7 0.097(4) 0.121(5) 0.059(3) 0.007(3) 0.004(3) -0.017(4)
F8 0.142(4) 0.089(3) 0.089(4) -0.006(3) 0.024(3) -0.015(3)
F9 0.080(3) 0.142(5) 0.080(4) -0.014(4) 0.027(3) -0.029(3)
C24A 0.068(5) 0.039(5) 0.065(6) -0.019(4) -0.012(5) 0.009(5)
F10A 0.074(7) 0.073(9) 0.080(7) -0.038(6) 0.002(7) -0.007(7)
F11A 0.063(7) 0.041(5) 0.093(7) 0.003(5) -0.003(6) 0.003(6)
F12A 0.063(5) 0.036(7) 0.052(9) -0.017(7) -0.009(6) -0.009(4)
C24B 0.074(7) 0.046(6) 0.070(7) -0.015(4) -0.019(5) -0.002(5)
F10B 0.077(8) 0.051(7) 0.090(9) -0.030(7) -0.021(7) 0.000(6)
F11B 0.099(9) 0.046(6) 0.080(7) -0.007(5) -0.026(6) -0.018(6)
F12B 0.053(5) 0.058(8) 0.074(10) -0.002(8) -0.006(6) -0.016(4)
S2 0.0144(9) 0.0458(11) 0.0399(12) -0.0048(10) 0.0031(9) -0.0020(9)
O2 0.014(2) 0.039(3) 0.037(3) 0.002(2) -0.004(2) 0.000(2)
N4 0.018(3) 0.032(3) 0.026(3) -0.009(2) -0.001(2) -0.006(3)
N5 0.018(3) 0.032(3) 0.024(3) -0.003(2) 0.001(2) -0.010(3)
N6 0.020(3) 0.040(3) 0.032(3) -0.015(3) -0.001(2) 0.000(3)
C25 0.018(3) 0.035(3) 0.025(3) -0.002(2) -0.007(3) -0.004(3)
C26 0.017(3) 0.038(3) 0.021(3) -0.004(2) 0.005(3) -0.003(3)
C27 0.039(4) 0.036(3) 0.028(3) -0.002(3) -0.003(3) -0.005(3)
C28 0.048(4) 0.053(3) 0.025(3) -0.004(3) -0.004(4) -0.013(4)
C29 0.054(5) 0.051(3) 0.024(3) 0.009(3) -0.008(4) -0.015(4)
C30 0.037(4) 0.036(3) 0.032(3) 0.002(3) -0.005(3) -0.009(3)
C31 0.018(3) 0.021(3) 0.034(3) -0.007(3) 0.003(3) -0.002(3)
C32 0.028(4) 0.030(3) 0.029(3) -0.004(3) 0.002(3) 0.000(3)
C33 0.030(4) 0.032(4) 0.029(4) -0.007(3) 0.004(3) 0.003(3)
C34 0.032(3) 0.035(4) 0.030(4) -0.004(3) 0.007(3) 0.006(3)
C35 0.047(4) 0.036(4) 0.028(4) -0.013(3) 0.007(3) 0.004(3)
C36 0.042(4) 0.033(3) 0.023(4) -0.003(3) 0.000(3) -0.004(3)
C37 0.032(4) 0.033(4) 0.027(4) -0.008(3) 0.000(3) -0.001(3)
C38 0.045(4) 0.061(4) 0.041(5) -0.010(3) 0.019(3) 0.001(4)
F13 0.055(3) 0.068(3) 0.050(3) -0.020(2) 0.027(2) -0.005(2)
F14 0.083(4) 0.055(3) 0.074(4) -0.001(2) 0.041(3) -0.016(3)
F15 0.036(2) 0.139(5) 0.070(4) -0.023(3) 0.014(2) -0.011(3)
C39 0.052(4) 0.036(4) 0.037(4) -0.016(3) -0.001(3) -0.006(3)
F16 0.073(3) 0.041(2) 0.072(4) -0.025(2) 0.003(3) -0.002(2)
F17 0.052(3) 0.062(3) 0.054(3) -0.012(2) 0.004(2) -0.023(2)
F18 0.054(3) 0.076(3) 0.046(3) -0.018(3) -0.015(2) -0.007(2)
C40 0.015(3) 0.040(4) 0.027(3) -0.001(3) -0.002(3) -0.005(3)
C41 0.020(3) 0.040(4) 0.024(3) -0.001(3) 0.001(3) 0.005(3)
C42 0.024(4) 0.056(4) 0.029(3) -0.005(3) -0.006(3) 0.006(3)
C43 0.028(4) 0.072(4) 0.028(3) -0.007(3) 0.000(3) 0.009(3)
C44 0.034(4) 0.062(4) 0.028(3) 0.006(3) 0.002(3) 0.017(3)
C45 0.031(4) 0.044(3) 0.031(3) 0.012(3) 0.003(3) 0.013(3)
C46 0.022(4) 0.037(4) 0.027(3) 0.005(3) 0.001(3) 0.008(3)
C47A 0.046(6) 0.078(6) 0.029(4) -0.002(5) 0.003(6) 0.004(5)
F19A 0.079(8) 0.072(7) 0.035(4) 0.000(6) 0.000(5) -0.011(6)
F20A 0.085(7) 0.058(5) 0.053(7) -0.016(5) -0.010(6) -0.008(5)
F21A 0.058(5) 0.084(10) 0.064(9) -0.007(7) -0.020(5) -0.026(5)
C47B 0.055(6) 0.089(6) 0.034(4) -0.009(6) -0.002(5) 0.001(6)
F19B 0.079(7) 0.128(9) 0.037(5) -0.018(7) 0.008(5) -0.010(8)
F20B 0.090(9) 0.088(5) 0.056(8) -0.026(5) -0.009(6) 0.004(6)
F21B 0.047(5) 0.081(9) 0.056(7) 0.014(7) -0.020(4) -0.030(5)
C48 0.056(5) 0.045(4) 0.038(4) 0.019(3) 0.010(3) 0.005(3)
F22 0.100(4) 0.054(3) 0.075(4) 0.030(3) -0.006(3) 0.012(3)
F23 0.081(4) 0.063(3) 0.050(3) 0.018(2) 0.000(2) -0.020(3)
F24 0.084(3) 0.062(3) 0.114(4) 0.001(3) 0.061(3) -0.016(3)
S3 0.0200(9) 0.0361(10) 0.0327(11) -0.0035(9) -0.0042(8) 0.0043(8)
O3 0.023(2) 0.027(2) 0.028(3) -0.002(2) 0.007(2) -0.003(2)
N7 0.021(3) 0.022(3) 0.028(2) 0.004(2) -0.001(2) 0.000(2)
N8 0.020(3) 0.020(3) 0.023(3) 0.004(2) -0.007(2) 0.002(2)
N9 0.014(3) 0.043(3) 0.029(3) 0.008(2) -0.004(3) -0.007(2)
C49 0.021(3) 0.028(4) 0.027(3) 0.002(3) 0.003(3) 0.004(3)
C50 0.021(3) 0.025(3) 0.025(3) 0.002(3) -0.001(3) 0.003(3)
C51 0.034(4) 0.046(4) 0.023(3) 0.008(3) -0.003(3) 0.001(3)
C52 0.042(4) 0.053(4) 0.024(4) 0.007(3) 0.004(3) -0.005(3)
C53 0.043(4) 0.035(4) 0.032(4) 0.001(3) 0.012(3) 0.001(3)
C54 0.035(4) 0.032(4) 0.034(3) 0.002(3) 0.010(3) 0.007(3)
C55 0.008(3) 0.037(3) 0.028(3) 0.005(3) 0.001(3) 0.003(3)
C56 0.021(3) 0.063(4) 0.033(3) 0.011(3) 0.003(3) 0.000(4)
C57 0.032(4) 0.073(4) 0.032(3) 0.007(3) -0.002(4) 0.018(4)
C58 0.027(4) 0.098(4) 0.037(3) 0.010(3) 0.003(4) 0.017(4)
C59 0.037(4) 0.110(4) 0.031(4) 0.020(3) -0.002(4) 0.014(5)
C60 0.033(4) 0.094(3) 0.044(4) 0.028(3) 0.010(4) 0.010(3)
C61 0.014(3) 0.067(4) 0.039(3) 0.016(3) 0.006(3) 0.004(4)
C62 0.062(5) 0.121(5) 0.039(4) -0.006(4) -0.008(4) 0.029(4)
F25 0.112(4) 0.139(4) 0.062(3) -0.008(3) 0.012(3) 0.022(3)
F26 0.087(3) 0.112(3) 0.072(3) -0.019(3) -0.015(3) 0.039(3)
F27 0.077(3) 0.136(5) 0.066(4) -0.030(4) -0.021(3) 0.019(3)
C63A 0.063(7) 0.101(5) 0.058(5) 0.040(5) 0.016(6) 0.012(5)
F28A 0.105(9) 0.110(10) 0.056(5) 0.046(5) 0.017(6) 0.024(7)
F29A 0.079(7) 0.086(8) 0.064(7) 0.045(6) 0.025(6) 0.020(6)
F30A 0.080(7) 0.100(7) 0.119(11) 0.042(9) 0.002(8) 0.005(7)
C63B 0.065(6) 0.098(4) 0.061(6) 0.041(5) 0.014(6) 0.005(6)
F28B 0.074(5) 0.096(9) 0.118(11) 0.037(8) 0.007(6) 0.030(5)
F29B 0.099(9) 0.093(5) 0.064(8) 0.028(6) 0.007(7) 0.019(7)
F30B 0.123(9) 0.091(8) 0.059(6) 0.034(5) 0.016(6) -0.029(8)
C64 0.016(3) 0.026(3) 0.020(3) 0.005(3) -0.006(2) 0.006(3)
C65 0.026(3) 0.026(3) 0.032(4) 0.002(3) 0.002(3) 0.005(3)
C66 0.025(3) 0.036(4) 0.035(4) -0.010(3) 0.002(3) -0.005(3)
C67 0.026(2) 0.049(4) 0.053(5) -0.021(3) 0.003(3) 0.004(2)
C68 0.027(3) 0.058(4) 0.061(5) -0.031(4) 0.002(4) 0.009(3)
C69 0.027(3) 0.045(3) 0.051(4) -0.018(3) -0.008(3) 0.006(3)
C70 0.015(3) 0.036(4) 0.039(4) -0.007(3) -0.003(3) 0.008(3)
C71A 0.029(4) 0.048(5) 0.062(7) -0.018(5) 0.003(5) 0.008(5)
F31A 0.035(6) 0.054(5) 0.094(10) -0.036(5) 0.017(9) 0.004(5)
F32A 0.043(7) 0.079(6) 0.067(8) -0.003(6) 0.011(6) -0.002(5)
F33A 0.025(4) 0.069(8) 0.060(7) -0.025(5) 0.003(5) 0.011(6)
C71B 0.029(4) 0.055(7) 0.059(7) -0.021(5) 0.007(5) 0.001(5)
F31B 0.037(6) 0.076(7) 0.073(8) -0.030(7) 0.014(7) 0.014(7)
F32B 0.044(7) 0.071(5) 0.101(10) -0.003(7) 0.035(8) 0.003(5)
F33B 0.028(5) 0.111(10) 0.071(7) -0.016(6) -0.003(5) 0.024(8)
C72A 0.040(4) 0.037(5) 0.054(6) -0.010(5) -0.006(7) 0.004(5)
F34A 0.081(9) 0.068(7) 0.051(5) -0.016(5) -0.030(5) -0.007(8)
F35A 0.028(6) 0.044(4) 0.068(7) -0.002(5) -0.013(5) 0.006(4)
F36A 0.030(4) 0.057(6) 0.098(8) -0.025(6) -0.029(5) 0.005(4)
C72B 0.033(4) 0.059(6) 0.056(7) -0.028(5) -0.011(6) 0.010(5)
F34B 0.039(6) 0.070(7) 0.066(6) -0.037(5) 0.001(5) -0.011(6)
F35B 0.074(9) 0.077(7) 0.088(8) -0.013(6) -0.005(7) -0.040(6)
F36B 0.031(4) 0.114(9) 0.125(10) -0.073(7) -0.025(6) 0.019(6)
S4 0.0209(9) 0.0288(9) 0.0282(11) 0.0039(9) 0.0028(8) 0.0035(8)
O4 0.023(3) 0.029(2) 0.045(3) 0.014(2) -0.001(2) -0.005(2)
N10 0.023(3) 0.020(3) 0.025(2) -0.003(2) -0.004(2) 0.003(2)
N11 0.026(3) 0.028(3) 0.038(3) -0.002(3) 0.004(2) 0.004(2)
N12 0.018(3) 0.040(3) 0.025(2) -0.005(2) 0.004(3) -0.001(2)
C73 0.024(3) 0.031(4) 0.023(3) -0.002(3) 0.001(3) 0.000(3)
C74 0.027(3) 0.036(4) 0.027(3) -0.001(3) 0.006(3) 0.004(3)
C75 0.055(5) 0.052(5) 0.030(3) -0.010(3) 0.007(3) 0.018(4)
C76 0.059(5) 0.070(5) 0.025(4) -0.008(4) -0.001(3) 0.020(4)
C77 0.048(4) 0.070(5) 0.024(3) -0.005(4) -0.005(3) 0.015(4)
C78 0.027(4) 0.052(4) 0.027(3) -0.002(3) -0.003(3) 0.012(3)
C79 0.017(3) 0.029(3) 0.027(3) -0.006(3) 0.002(3) 0.010(3)
C80 0.009(3) 0.049(3) 0.025(3) -0.004(2) -0.003(3) 0.001(3)
C81 0.017(3) 0.051(3) 0.032(3) -0.002(3) 0.003(3) 0.000(3)
C82 0.021(3) 0.073(3) 0.031(3) 0.000(3) -0.001(3) 0.002(3)
C83 0.026(4) 0.082(3) 0.026(4) -0.011(3) -0.003(4) 0.004(4)
C84 0.037(4) 0.068(3) 0.038(3) -0.019(3) -0.003(4) 0.008(3)
C85 0.028(4) 0.049(3) 0.033(3) -0.005(3) -0.004(4) 0.006(4)
C86A 0.032(5) 0.088(5) 0.032(5) 0.012(5) -0.013(5) 0.016(5)
F37A 0.083(7) 0.128(8) 0.034(5) 0.008(4) -0.023(6) 0.010(7)
F38A 0.064(7) 0.086(5) 0.046(6) 0.016(5) 0.015(7) 0.016(6)
F39A 0.047(5) 0.076(6) 0.059(6) 0.025(5) 0.002(4) 0.007(4)
C86B 0.038(5) 0.089(4) 0.033(5) 0.008(4) -0.009(4) 0.011(7)
F37B 0.055(5) 0.114(8) 0.082(8) 0.039(6) -0.035(5) -0.008(6)
F38B 0.101(9) 0.077(4) 0.068(7) 0.016(5) -0.010(8) -0.014(7)
F39B 0.082(6) 0.127(8) 0.077(7) 0.038(6) 0.038(6) 0.013(7)
C87A 0.056(6) 0.075(4) 0.052(5) -0.028(5) -0.001(6) 0.003(5)
F40A 0.107(9) 0.110(8) 0.051(5) -0.044(5) -0.013(6) 0.044(8)
F41A 0.058(5) 0.060(6) 0.072(8) -0.023(7) -0.001(6) 0.011(4)
F42A 0.068(8) 0.072(6) 0.099(9) -0.026(8) 0.005(8) -0.006(8)
C87B 0.063(6) 0.079(4) 0.060(6) -0.032(4) 0.006(5) 0.001(7)
F40B 0.106(8) 0.105(8) 0.056(6) -0.035(5) 0.000(7) -0.043(8)
F41B 0.073(5) 0.085(8) 0.112(10) -0.044(9) 0.034(6) 0.009(6)
F42B 0.065(9) 0.063(4) 0.065(7) -0.041(5) 0.005(7) 0.003(7)
C88 0.020(3) 0.027(3) 0.040(4) 0.003(3) 0.006(3) 0.007(3)
C89 0.031(3) 0.023(3) 0.043(4) 0.005(3) 0.001(3) 0.003(3)
C90 0.031(3) 0.031(4) 0.055(5) 0.010(3) 0.008(3) 0.005(3)
C91 0.054(3) 0.038(3) 0.061(5) 0.017(3) 0.023(3) 0.015(3)
C92 0.058(3) 0.043(4) 0.058(5) 0.014(4) 0.001(4) 0.022(3)
C93 0.043(3) 0.046(4) 0.097(6) 0.016(4) -0.024(3) 0.007(3)
C94 0.032(3) 0.036(4) 0.111(7) 0.029(4) -0.020(4) -0.004(3)
C95A 0.056(5) 0.042(6) 0.046(6) 0.016(5) 0.014(5) 0.025(5)
F43A 0.038(5) 0.049(5) 0.053(5) 0.019(4) 0.001(4) -0.010(4)
F44A 0.049(6) 0.059(5) 0.054(7) 0.013(5) 0.004(6) -0.020(4)
F45A 0.038(4) 0.069(5) 0.077(7) 0.058(5) 0.025(4) 0.015(4)
C95B 0.065(5) 0.051(5) 0.061(6) 0.037(5) 0.009(6) 0.013(5)
F43B 0.132(8) 0.086(7) 0.062(5) 0.028(5) 0.035(5) -0.007(7)
F44B 0.043(6) 0.054(4) 0.065(8) 0.022(5) 0.000(6) -0.008(4)
F45B 0.060(3) 0.079(4) 0.105(5) 0.018(4) 0.018(4) 0.004(3)
C96A 0.050(4) 0.050(6) 0.072(7) 0.013(6) -0.012(5) 0.018(5)
F46A 0.016(4) 0.046(4) 0.097(7) 0.038(5) -0.004(5) -0.001(3)
F47A 0.042(6) 0.060(5) 0.128(7) 0.015(6) -0.032(7) 0.000(5)
F48A 0.064(4) 0.082(5) 0.098(4) 0.044(4) 0.004(4) 0.007(4)
C96B 0.065(5) 0.069(7) 0.082(7) 0.002(5) -0.037(5) 0.010(5)
F46B 0.094(8) 0.102(7) 0.130(7) 0.041(7) -0.064(6) 0.000(7)
F47B 0.086(9) 0.104(6) 0.107(10) 0.003(6) -0.026(7) -0.044(7)
F48B 0.047(5) 0.170(10) 0.130(7) -0.024(7) -0.027(6) 0.041(8)
C97A 0.070(9) 0.062(9) 0.043(8) -0.005(8) 0.008(7) -0.007(7)
C98A 0.058(7) 0.046(7) 0.046(8) 0.005(7) 0.011(6) 0.001(6)
O5A 0.076(6) 0.054(6) 0.059(8) 0.016(6) 0.023(5) 0.011(5)
C99A 0.056(7) 0.031(5) 0.049(8) 0.009(6) 0.002(7) 0.010(6)
C100 0.053(9) 0.033(7) 0.060(11) 0.004(8) -0.001(9) 0.005(7)
O6A 0.066(10) 0.034(5) 0.054(9) 0.007(6) 0.006(7) 0.009(6)
C97B 0.062(6) 0.064(9) 0.074(11) 0.016(9) 0.024(9) -0.001(7)
C98B 0.053(6) 0.049(7) 0.076(9) 0.009(8) 0.011(7) 0.001(5)
O5B 0.069(5) 0.043(6) 0.063(8) 0.005(6) 0.030(6) 0.006(4)
C99B 0.057(6) 0.027(6) 0.054(8) 0.004(6) 0.007(8) 0.006(5)
C200 0.061(9) 0.047(8) 0.068(11) -0.011(8) -0.023(10) 0.015(8)
O6B 0.063(9) 0.049(6) 0.080(11) 0.026(7) 0.008(8) 0.001(6)
C101 0.120(7) 0.097(12) 0.110(13) 0.018(11) -0.016(11) -0.020(8)
C102 0.109(7) 0.076(8) 0.045(9) 0.000(8) -0.031(8) -0.012(6)
O7A 0.121(6) 0.058(6) 0.059(7) 0.016(6) -0.014(7) -0.027(5)
C103 0.116(6) 0.066(6) 0.078(8) 0.003(7) 0.018(8) -0.009(5)
C104 0.130(9) 0.053(7) 0.071(11) 0.018(9) 0.058(10) -0.010(7)
O8A 0.086(10) 0.053(6) 0.090(10) -0.023(7) 0.033(10) 0.003(6)
C201 0.146(8) 0.137(7) 0.142(8) -0.011(5) 0.001(5) -0.002(5)
C202 0.145(9) 0.093(7) 0.104(9) 0.013(8) 0.025(7) -0.053(7)
O7B 0.143(9) 0.094(6) 0.110(9) 0.025(6) 0.025(7) -0.034(7)
C203 0.092(8) 0.062(7) 0.077(8) -0.003(6) 0.027(6) 0.000(6)
C204 0.081(9) 0.063(9) 0.098(11) 0.033(8) 0.024(7) 0.025(7)
O8B 0.042(8) 0.056(6) 0.094(10) -0.018(7) 0.001(8) 0.002(6)

loop_
_atom_type_symbol
_atom_type_description
_atom_type_scat_dispersion_real
_atom_type_scat_dispersion_imag
_atom_type_scat_source
C C 0.0033 0.0016 'International Tables Vol C Tables 4.2.6.8 and 6.1.1.4'
H H 0.0000 0.0000 'International Tables Vol C Tables 4.2.6.8 and 6.1.1.4'
N N 0.0061 0.0033 'International Tables Vol C Tables 4.2.6.8 and 6.1.1.4'
O O 0.0106 0.0060 'International Tables Vol C Tables 4.2.6.8 and 6.1.1.4'
F F 0.0171 0.0103 'International Tables Vol C Tables 4.2.6.8 and 6.1.1.4'
S S 0.1246 0.1234 'International Tables Vol C Tables 4.2.6.8 and 6.1.1.4'

loop_
_geom_angle_atom_site_label_1
_geom_angle_atom_site_label_2
_geom_angle_atom_site_label_3
_geom_angle
C7 N1 C1 124.3(5)
C7 N1 H1 117.8
C1 N1 H1 117.8
C16 N2 C2 120.1(6)
C16 N2 H2 120.0
C2 N2 H2 120.0
C8 N3 C7 128.5(5)
C8 N3 H3 115.8
C7 N3 H3 115.8
N1 C1 C6 110.1(5)
N1 C1 C2 111.7(6)
C6 C1 C2 109.4(6)
N1 C1 H1A 108.5
C6 C1 H1A 108.5
C2 C1 H1A 108.5
N2 C2 C3 112.3(6)
N2 C2 C1 110.9(6)
C3 C2 C1 109.6(6)
N2 C2 H2A 108.0
C3 C2 H2A 108.0
C1 C2 H2A 108.0
C2 C3 C4 110.1(6)
C2 C3 H3A 109.6
C4 C3 H3A 109.6
C2 C3 H3B 109.6
C4 C3 H3B 109.6
H3A C3 H3B 108.1
C5 C4 C3 110.8(7)
C5 C4 H4A 109.5
C3 C4 H4A 109.5
C5 C4 H4B 109.5
C3 C4 H4B 109.5
H4A C4 H4B 108.1
C4 C5 C6 111.8(7)
C4 C5 H5A 109.3
C6 C5 H5A 109.3
C4 C5 H5B 109.3
C6 C5 H5B 109.3
H5A C5 H5B 107.9
C1 C6 C5 110.2(6)
C1 C6 H6A 109.6
C5 C6 H6A 109.6
C1 C6 H6B 109.6
C5 C6 H6B 109.6
H6A C6 H6B 108.1
N1 C7 N3 113.0(5)
N1 C7 S1 123.2(5)
N3 C7 S1 123.8(5)
N3 C8 C9 127.4(6)
N3 C8 C13 114.5(6)
C9 C8 C13 118.1(6)
C10 C9 C8 121.1(6)
C10 C9 H9 119.5
C8 C9 H9 119.5
C9 C10 C11 122.0(6)
C9 C10 C14 118.3(6)
C11 C10 C14 119.7(6)
C10 C11 C12 116.8(6)
C10 C11 H11 121.6
C12 C11 H11 121.6
C13 C12 C11 121.3(6)
C13 C12 C15 120.6(6)
C11 C12 C15 118.1(6)
C12 C13 C8 120.7(7)
C12 C13 H13 119.7
C8 C13 H13 119.7
F1 C14 F3 106.8(6)
F1 C14 F2 107.6(6)
F3 C14 F2 104.3(6)
F1 C14 C10 113.2(6)
F3 C14 C10 112.7(6)
F2 C14 C10 111.6(6)
F4 C15 F5 105.4(6)
F4 C15 F6 107.0(6)
F5 C15 F6 104.0(6)
F4 C15 C12 113.6(6)
F5 C15 C12 113.6(6)
F6 C15 C12 112.5(6)
O1 C16 N2 122.7(7)
O1 C16 C17 118.9(7)
N2 C16 C17 118.3(6)
C18 C17 C22 121.3(8)
C18 C17 C16 116.2(7)
C22 C17 C16 122.5(8)
C17 C18 C19 119.8(8)
C17 C18 H18 120.1
C19 C18 H18 120.1
C18 C19 C20 119.7(8)
C18 C19 C23 119.6(8)
C20 C19 C23 120.5(8)
C21 C20 C19 119.8(8)
C21 C20 H20 120.1
C19 C20 H20 120.1
C20 C21 C22 121.3(7)
C20 C21 C24A 114.6(10)
C22 C21 C24A 124.0(9)
C20 C21 C24B 124.1(10)
C22 C21 C24B 114.3(10)
C24A C21 C24B 12.0(11)
C17 C22 C21 117.9(8)
C17 C22 H22 121.0
C21 C22 H22 121.0
F7 C23 F9 104.7(7)
F7 C23 F8 105.9(8)
F9 C23 F8 106.7(7)
F7 C23 C19 113.5(7)
F9 C23 C19 112.8(7)
F8 C23 C19 112.6(7)
F10A C24A F11A 106.9(14)
F10A C24A F12A 115.4(19)
F11A C24A F12A 108.0(14)
F10A C24A C21 112.5(16)
F11A C24A C21 105.9(11)
F12A C24A C21 107.6(17)
F10B C24B F11B 106.6(13)
F10B C24B F12B 98.1(19)
F11B C24B F12B 108.2(15)
F10B C24B C21 109.6(15)
F11B C24B C21 119.8(12)
F12B C24B C21 112.2(19)
C31 N4 C25 126.4(5)
C31 N4 H4 116.8
C25 N4 H4 116.8
C40 N5 C26 122.3(5)
C40 N5 H5 118.9
C26 N5 H5 118.9
C31 N6 C32 130.3(6)
C31 N6 H6 114.9
C32 N6 H6 114.9
N4 C25 C30 111.0(5)
N4 C25 C26 110.9(5)
C30 C25 C26 109.8(6)
N4 C25 H25 108.3
C30 C25 H25 108.3
C26 C25 H25 108.3
N5 C26 C27 112.1(5)
N5 C26 C25 111.7(5)
C27 C26 C25 109.4(6)
N5 C26 H26 107.8
C27 C26 H26 107.8
C25 C26 H26 107.8
C26 C27 C28 112.1(6)
C26 C27 H27A 109.2
C28 C27 H27A 109.2
C26 C27 H27B 109.2
C28 C27 H27B 109.2
H27A C27 H27B 107.9
C27 C28 C29 110.9(6)
C27 C28 H28A 109.5
C29 C28 H28A 109.5
C27 C28 H28B 109.5
C29 C28 H28B 109.5
H28A C28 H28B 108.0
C28 C29 C30 111.2(6)
C28 C29 H29A 109.4
C30 C29 H29A 109.4
C28 C29 H29B 109.4
C30 C29 H29B 109.4
H29A C29 H29B 108.0
C25 C30 C29 111.1(6)
C25 C30 H30A 109.4
C29 C30 H30A 109.4
C25 C30 H30B 109.4
C29 C30 H30B 109.4
H30A C30 H30B 108.0
N4 C31 N6 113.8(5)
N4 C31 S2 121.7(5)
N6 C31 S2 124.5(5)
N6 C32 C33 124.6(6)
N6 C32 C37 116.2(6)
C33 C32 C37 119.2(6)
C34 C33 C32 119.2(6)
C34 C33 H33 120.4
C32 C33 H33 120.4
C35 C34 C33 122.4(6)
C35 C34 C38 121.4(6)
C33 C34 C38 116.2(6)
C34 C35 C36 118.3(7)
C34 C35 H35 120.8
C36 C35 H35 120.8
C35 C36 C37 121.3(6)
C35 C36 C39 119.5(6)
C37 C36 C39 119.1(6)
C36 C37 C32 119.6(7)
C36 C37 H37 120.2
C32 C37 H37 120.2
F13 C38 F14 106.5(6)
F13 C38 F15 107.2(6)
F14 C38 F15 106.1(6)
F13 C38 C34 111.7(6)
F14 C38 C34 111.7(6)
F15 C38 C34 113.2(6)
F18 C39 F17 106.7(5)
F18 C39 F16 105.9(5)
F17 C39 F16 107.2(5)
F18 C39 C36 112.1(6)
F17 C39 C36 113.1(6)
F16 C39 C36 111.5(6)
O2 C40 N5 122.3(6)
O2 C40 C41 119.8(6)
N5 C40 C41 117.9(6)
C42 C41 C46 120.2(7)
C42 C41 C40 118.9(6)
C46 C41 C40 120.8(6)
C41 C42 C43 119.9(7)
C41 C42 H42 120.1
C43 C42 H42 120.1
C44 C43 C42 121.5(7)
C44 C43 C47A 115.4(9)
C42 C43 C47A 122.7(9)
C44 C43 C47B 124.1(9)
C42 C43 C47B 114.3(9)
C47A C43 C47B 12.7(9)
C43 C44 C45 118.2(7)
C43 C44 H44 120.9
C45 C44 H44 120.9
C46 C45 C44 120.4(7)
C46 C45 C48 120.6(7)
C44 C45 C48 119.0(7)
C41 C46 C45 119.7(7)
C41 C46 H46 120.1
C45 C46 H46 120.1
F19A C47A F21A 112.6(14)
F19A C47A F20A 106.1(11)
F21A C47A F20A 102.8(15)
F19A C47A C43 112.7(12)
F21A C47A C43 116.0(15)
F20A C47A C43 105.4(11)
F19B C47B F20B 107.4(13)
F19B C47B F21B 101.0(13)
F20B C47B F21B 108.4(15)
F19B C47B C43 112.9(12)
F20B C47B C43 119.7(12)
F21B C47B C43 105.6(15)
F24 C48 F22 105.6(6)
F24 C48 F23 106.8(6)
F22 C48 F23 105.2(6)
F24 C48 C45 111.7(6)
F22 C48 C45 112.9(6)
F23 C48 C45 114.0(6)
C55 N7 C49 129.2(6)
C55 N7 H7 115.4
C49 N7 H7 115.4
C64 N8 C50 125.5(5)
C64 N8 H8 117.2
C50 N8 H8 117.2
C55 N9 C56 127.8(6)
C55 N9 H9A 116.1
C56 N9 H9A 116.1
N7 C49 C54 109.2(5)
N7 C49 C50 108.8(5)
C54 C49 C50 111.2(6)
N7 C49 H49 109.2
C54 C49 H49 109.2
C50 C49 H49 109.2
N8 C50 C51 110.7(5)
N8 C50 C49 110.6(5)
C51 C50 C49 112.2(6)
N8 C50 H50 107.7
C51 C50 H50 107.7
C49 C50 H50 107.7
C52 C51 C50 111.9(6)
C52 C51 H51A 109.2
C50 C51 H51A 109.2
C52 C51 H51B 109.2
C50 C51 H51B 109.2
H51A C51 H51B 107.9
C51 C52 C53 109.5(6)
C51 C52 H52A 109.8
C53 C52 H52A 109.8
C51 C52 H52B 109.8
C53 C52 H52B 109.8
H52A C52 H52B 108.2
C54 C53 C52 112.0(6)
C54 C53 H53A 109.2
C52 C53 H53A 109.2
C54 C53 H53B 109.2
C52 C53 H53B 109.2
H53A C53 H53B 107.9
C49 C54 C53 112.5(6)
C49 C54 H54A 109.1
C53 C54 H54A 109.1
C49 C54 H54B 109.1
C53 C54 H54B 109.1
H54A C54 H54B 107.8
N9 C55 N7 112.4(6)
N9 C55 S3 125.4(6)
N7 C55 S3 122.2(5)
C57 C56 N9 123.0(7)
C57 C56 C61 119.7(7)
N9 C56 C61 116.7(7)
C56 C57 C58 119.0(7)
C56 C57 H57 120.5
C58 C57 H57 120.5
C59 C58 C57 122.3(9)
C59 C58 C62 120.2(8)
C57 C58 C62 117.4(8)
C58 C59 C60 119.7(8)
C58 C59 H59 120.1
C60 C59 H59 120.1
C59 C60 C61 121.4(8)
C59 C60 C63B 124.1(10)
C61 C60 C63B 114.4(10)
C59 C60 C63A 122.4(10)
C61 C60 C63A 116.1(10)
C63B C60 C63A 2.9(14)
C60 C61 C56 117.8(8)
C60 C61 H61 121.1
C56 C61 H61 121.1
F26 C62 F27 104.0(7)
F26 C62 F25 106.7(7)
F27 C62 F25 104.2(7)
F26 C62 C58 114.1(7)
F27 C62 C58 113.7(7)
F25 C62 C58 113.2(7)
F28A C63A F30A 112.4(16)
F28A C63A F29A 109.8(14)
F30A C63A F29A 101.1(13)
F28A C63A C60 107.6(12)
F30A C63A C60 110.3(16)
F29A C63A C60 115.6(14)
F30B C63B F28B 101.1(15)
F30B C63B F29B 100.8(13)
F28B C63B F29B 107.2(15)
F30B C63B C60 119.4(14)
F28B C63B C60 109.5(14)
F29B C63B C60 117.1(16)
O3 C64 N8 123.7(6)
O3 C64 C65 120.7(6)
N8 C64 C65 115.6(6)
C66 C65 C70 120.1(6)
C66 C65 C64 119.3(6)
C70 C65 C64 120.5(6)
C67 C66 C65 119.3(7)
C67 C66 H66 120.3
C65 C66 H66 120.3
C68 C67 C66 121.9(6)
C68 C67 C71B 119.7(8)
C66 C67 C71B 118.1(8)
C68 C67 C71A 118.4(8)
C66 C67 C71A 119.3(8)
C71B C67 C71A 13.4(10)
C67 C68 C69 118.4(7)
C67 C68 H68 120.8
C69 C68 H68 120.8
C70 C69 C68 122.1(6)
C70 C69 C72B 122.6(8)
C68 C69 C72B 113.9(8)
C70 C69 C72A 117.8(8)
C68 C69 C72A 119.6(8)
C72B C69 C72A 19.4(9)
C69 C70 C65 118.1(6)
C69 C70 H70 121.0
C65 C70 H70 121.0
F33A C71A F32A 102.7(11)
F33A C71A F31A 100.1(14)
F32A C71A F31A 118.7(15)
F33A C71A C67 108.1(12)
F32A C71A C67 114.6(12)
F31A C71A C67 110.7(16)
F33B C71B F32B 102.7(12)
F33B C71B F31B 115.9(15)
F32B C71B F31B 97.5(15)
F33B C71B C67 115.1(13)
F32B C71B C67 109.2(12)
F31B C71B C67 113.9(17)
F36A C72A F34A 105.5(12)
F36A C72A F35A 102.9(10)
F34A C72A F35A 103.0(12)
F36A C72A C69 115.8(10)
F34A C72A C69 111.8(12)
F35A C72A C69 116.4(11)
F36B C72B F34B 109.7(11)
F36B C72B F35B 104.8(14)
F34B C72B F35B 104.5(14)
F36B C72B C69 112.8(10)
F34B C72B C69 118.4(12)
F35B C72B C69 105.1(12)
C79 N10 C73 127.9(6)
C79 N10 H10 116.0
C73 N10 H10 116.0
C88 N11 C74 123.7(6)
C88 N11 H11A 118.1
C74 N11 H11A 118.1
C79 N12 C80 129.4(6)
C79 N12 H12 115.3
C80 N12 H12 115.3
N10 C73 C78 108.6(5)
N10 C73 C74 108.3(5)
C78 C73 C74 110.4(6)
N10 C73 H73 109.8
C78 C73 H73 109.8
C74 C73 H73 109.8
N11 C74 C75 111.8(6)
N11 C74 C73 109.6(6)
C75 C74 C73 110.1(6)
N11 C74 H74 108.4
C75 C74 H74 108.4
C73 C74 H74 108.4
C76 C75 C74 112.2(6)
C76 C75 H75A 109.2
C74 C75 H75A 109.2
C76 C75 H75B 109.2
C74 C75 H75B 109.2
H75A C75 H75B 107.9
C75 C76 C77 110.3(7)
C75 C76 H76A 109.6
C77 C76 H76A 109.6
C75 C76 H76B 109.6
C77 C76 H76B 109.6
H76A C76 H76B 108.1
C76 C77 C78 111.9(7)
C76 C77 H77A 109.2
C78 C77 H77A 109.2
C76 C77 H77B 109.2
C78 C77 H77B 109.2
H77A C77 H77B 107.9
C73 C78 C77 111.8(6)
C73 C78 H78A 109.2
C77 C78 H78A 109.2
C73 C78 H78B 109.2
C77 C78 H78B 109.2
H78A C78 H78B 107.9
N10 C79 N12 111.8(5)
N10 C79 S4 123.9(5)
N12 C79 S4 124.2(5)
C81 C80 N12 124.3(7)
C81 C80 C85 120.5(7)
N12 C80 C85 115.1(7)
C80 C81 C82 119.4(7)
C80 C81 H81 120.3
C82 C81 H81 120.3
C83 C82 C81 120.2(7)
C83 C82 C86B 118.1(8)
C81 C82 C86B 121.5(8)
C83 C82 C86A 122.9(8)
C81 C82 C86A 116.7(8)
C86B C82 C86A 9.9(8)
C84 C83 C82 120.0(7)
C84 C83 H83 120.0
C82 C83 H83 120.0
C83 C84 C85 121.4(7)
C83 C84 C87B 118.1(10)
C85 C84 C87B 120.4(11)
C83 C84 C87A 124.7(10)
C85 C84 C87A 113.3(9)
C87B C84 C87A 8.6(11)
C84 C85 C80 118.4(7)
C84 C85 H85 120.8
C80 C85 H85 120.8
F37A C86A F38A 101.6(12)
F37A C86A F39A 101.2(11)
F38A C86A F39A 104.2(10)
F37A C86A C82 115.2(11)
F38A C86A C82 114.2(12)
F39A C86A C82 118.2(9)
F37B C86B F39B 103.3(12)
F37B C86B F38B 111.5(13)
F39B C86B F38B 110.7(14)
F37B C86B C82 109.6(10)
F39B C86B C82 108.8(10)
F38B C86B C82 112.4(13)
F40A C87A F42A 109(2)
F40A C87A F41A 104.8(12)
F42A C87A F41A 104.6(15)
F40A C87A C84 110.5(13)
F42A C87A C84 111(2)
F41A C87A C84 116.1(14)
F40B C87B F42B 105(2)
F40B C87B F41B 112.1(16)
F42B C87B F41B 101.5(14)
F40B C87B C84 110.9(13)
F42B C87B C84 115(2)
F41B C87B C84 112.1(14)
O4 C88 N11 124.3(7)
O4 C88 C89 119.5(7)
N11 C88 C89 116.2(6)
C90 C89 C94 117.7(7)
C90 C89 C88 123.2(6)
C94 C89 C88 119.1(7)
C89 C90 C91 120.7(7)
C89 C90 H90 119.6
C91 C90 H90 119.6
C92 C91 C90 119.7(7)
C92 C91 C95A 110.7(8)
C90 C91 C95A 127.9(8)
C92 C91 C95B 128.3(8)
C90 C91 C95B 110.2(8)
C95A C91 C95B 31.9(6)
C93 C92 C91 120.4(8)
C93 C92 H92 119.8
C91 C92 H92 119.8
C92 C93 C94 120.8(7)
C92 C93 C96B 110.5(9)
C94 C93 C96B 126.7(9)
C92 C93 C96A 125.5(8)
C94 C93 C96A 112.2(9)
C96B C93 C96A 30.2(8)
C93 C94 C89 120.6(8)
C93 C94 H94 119.7
C89 C94 H94 119.7
F43A C95A F44A 104.8(10)
F43A C95A F45A 114.1(10)
F44A C95A F45A 104.0(11)
F43A C95A C91 119.6(10)
F44A C95A C91 105.2(10)
F45A C95A C91 107.6(8)
F43B C95B F44B 100.2(11)
F43B C95B F45B 104.9(12)
F44B C95B F45B 100.0(10)
F43B C95B C91 110.5(10)
F44B C95B C91 115.3(11)
F45B C95B C91 123.1(10)
F47A C96A F48A 85.3(11)
F47A C96A F46A 110.9(11)
F48A C96A F46A 104.7(10)
F47A C96A C93 110.8(11)
F48A C96A C93 126.3(11)
F46A C96A C93 114.9(9)
F47B C96B F46B 100.3(12)
F47B C96B F48B 115.8(15)
F46B C96B F48B 104.7(15)
F47B C96B C93 118.3(13)
F46B C96B C93 119.6(12)
F48B C96B C93 98.1(9)
C98A C97A H97A 109.5
C98A C97A H97B 109.5
H97A C97A H97B 109.5
C98A C97A H97C 109.5
H97A C97A H97C 109.5
H97B C97A H97C 109.5
O5A C98A C97A 105.4(13)
O5A C98A H98A 110.7
C97A C98A H98A 110.7
O5A C98A H98B 110.7
C97A C98A H98B 110.7
H98A C98A H98B 108.8
C99A O5A C98A 114.9(13)
O6A C99A O5A 125.0(14)
O6A C99A C100 124.1(15)
O5A C99A C100 110.8(12)
C99A C100 H10A 109.5
C99A C100 H10B 109.5
H10A C100 H10B 109.5
C99A C100 H10C 109.5
H10A C100 H10C 109.5
H10B C100 H10C 109.5
C98B C97B H97D 109.5
C98B C97B H97E 109.5
H97D C97B H97E 109.5
C98B C97B H97F 109.5
H97D C97B H97F 109.5
H97E C97B H97F 109.5
O5B C98B C97B 107.0(12)
O5B C98B H98C 110.3
C97B C98B H98C 110.3
O5B C98B H98D 110.3
C97B C98B H98D 110.3
H98C C98B H98D 108.6
C99B O5B C98B 115.8(11)
O6B C99B O5B 121.9(14)
O6B C99B C200 122.3(15)
O5B C99B C200 115.4(13)
C99B C200 H21A 109.5
C99B C200 H21B 109.5
H21A C200 H21B 109.5
C99B C200 H21C 109.5
H21A C200 H21C 109.5
H21B C200 H21C 109.5
C102 C101 H10D 109.5
C102 C101 H10E 109.5
H10D C101 H10E 109.5
C102 C101 H10F 109.5
H10D C101 H10F 109.5
H10E C101 H10F 109.5
O7A C102 C101 105.6(14)
O7A C102 H10G 110.6
C101 C102 H10G 110.6
O7A C102 H10H 110.6
C101 C102 H10H 110.6
H10G C102 H10H 108.8
C103 O7A C102 113.7(12)
O8A C103 O7A 122.1(16)
O8A C103 C104 120.6(16)
O7A C103 C104 117.3(14)
C103 C104 H10I 109.5
C103 C104 H10J 109.5
H10I C104 H10J 109.5
C103 C104 H10K 109.5
H10I C104 H10K 109.5
H10J C104 H10K 109.5
C202 C201 H20A 109.5
C202 C201 H20B 109.5
H20A C201 H20B 109.5
C202 C201 H20C 109.5
H20A C201 H20C 109.5
H20B C201 H20C 109.5
O7B C202 C201 92.7(14)
O7B C202 H20D 113.2
C201 C202 H20D 113.2
O7B C202 H20E 113.2
C201 C202 H20E 113.2
H20D C202 H20E 110.5
C203 O7B C202 114.8(15)
O8B C203 O7B 123.7(16)
O8B C203 C204 127.3(16)
O7B C203 C204 109.0(14)
C203 C204 H20F 109.5
C203 C204 H20G 109.5
H20F C204 H20G 109.5
C203 C204 H20H 109.5
H20F C204 H20H 109.5
H20G C204 H20H 109.5

loop_
_geom_bond_atom_site_label_1
_geom_bond_atom_site_label_2
_geom_bond_distance
S1 C7 1.679(6)
O1 C16 1.244(8)
N1 C7 1.338(8)
N1 C1 1.452(8)
N1 H1 0.8800
N2 C16 1.328(9)
N2 C2 1.468(9)
N2 H2 0.8800
N3 C8 1.385(8)
N3 C7 1.386(8)
N3 H3 0.8800
C1 C6 1.519(10)
C1 C2 1.536(9)
C1 H1A 1.0000
C2 C3 1.507(10)
C2 H2A 1.0000
C3 C4 1.539(11)
C3 H3A 0.9900
C3 H3B 0.9900
C4 C5 1.508(11)
C4 H4A 0.9900
C4 H4B 0.9900
C5 C6 1.546(10)
C5 H5A 0.9900
C5 H5B 0.9900
C6 H6A 0.9900
C6 H6B 0.9900
C8 C9 1.385(9)
C8 C13 1.391(9)
C9 C10 1.357(9)
C9 H9 0.9500
C10 C11 1.392(10)
C10 C14 1.494(7)
C11 C12 1.401(10)
C11 H11 0.9500
C12 C13 1.371(10)
C12 C15 1.483(7)
C13 H13 0.9500
C14 F1 1.333(7)
C14 F3 1.333(7)
C14 F2 1.339(7)
C15 F4 1.327(7)
C15 F5 1.334(7)
C15 F6 1.337(7)
C16 C17 1.497(11)
C17 C18 1.363(11)
C17 C22 1.371(10)
C18 C19 1.382(11)
C18 H18 0.9500
C19 C20 1.395(11)
C19 C23 1.489(8)
C20 C21 1.334(12)
C20 H20 0.9500
C21 C22 1.416(11)
C21 C24A 1.505(9)
C21 C24B 1.511(9)
C22 H22 0.9500
C23 F7 1.333(7)
C23 F9 1.339(8)
C23 F8 1.344(8)
C24A F10A 1.337(9)
C24A F11A 1.338(9)
C24A F12A 1.356(10)
C24B F10B 1.339(9)
C24B F11B 1.347(9)
C24B F12B 1.356(10)
S2 C31 1.675(6)
O2 C40 1.248(7)
N4 C31 1.355(8)
N4 C25 1.456(8)
N4 H4 0.8800
N5 C40 1.328(8)
N5 C26 1.461(8)
N5 H5 0.8800
N6 C31 1.357(8)
N6 C32 1.384(8)
N6 H6 0.8800
C25 C30 1.524(9)
C25 C26 1.533(9)
C25 H25 1.0000
C26 C27 1.499(9)
C26 H26 1.0000
C27 C28 1.510(10)
C27 H27A 0.9900
C27 H27B 0.9900
C28 C29 1.516(11)
C28 H28A 0.9900
C28 H28B 0.9900
C29 C30 1.525(10)
C29 H29A 0.9900
C29 H29B 0.9900
C30 H30A 0.9900
C30 H30B 0.9900
C32 C33 1.390(9)
C32 C37 1.396(9)
C33 C34 1.381(9)
C33 H33 0.9500
C34 C35 1.362(10)
C34 C38 1.510(7)
C35 C36 1.378(10)
C35 H35 0.9500
C36 C37 1.384(10)
C36 C39 1.499(7)
C37 H37 0.9500
C38 F13 1.334(7)
C38 F14 1.335(7)
C38 F15 1.351(7)
C39 F18 1.335(7)
C39 F17 1.342(7)
C39 F16 1.344(6)
C40 C41 1.485(9)
C41 C42 1.363(10)
C41 C46 1.378(9)
C42 C43 1.386(10)
C42 H42 0.9500
C43 C44 1.372(10)
C43 C47A 1.491(9)
C43 C47B 1.508(9)
C44 C45 1.394(10)
C44 H44 0.9500
C45 C46 1.392(10)
C45 C48 1.484(7)
C46 H46 0.9500
C47A F19A 1.331(9)
C47A F21A 1.340(9)
C47A F20A 1.344(9)
C47B F19B 1.348(9)
C47B F20B 1.349(9)
C47B F21B 1.354(10)
C48 F24 1.327(7)
C48 F22 1.330(7)
C48 F23 1.339(7)
S3 C55 1.687(7)
O3 C64 1.238(7)
N7 C55 1.371(8)
N7 C49 1.427(8)
N7 H7 0.8800
N8 C64 1.329(8)
N8 C50 1.446(8)
N8 H8 0.8800
N9 C55 1.351(8)
N9 C56 1.392(9)
N9 H9A 0.8800
C49 C54 1.508(9)
C49 C50 1.531(9)
C49 H49 1.0000
C50 C51 1.520(9)
C50 H50 1.0000
C51 C52 1.509(10)
C51 H51A 0.9900
C51 H51B 0.9900
C52 C53 1.536(10)
C52 H52A 0.9900
C52 H52B 0.9900
C53 C54 1.517(10)
C53 H53A 0.9900
C53 H53B 0.9900
C54 H54A 0.9900
C54 H54B 0.9900
C56 C57 1.387(11)
C56 C61 1.407(11)
C57 C58 1.392(10)
C57 H57 0.9500
C58 C59 1.325(12)
C58 C62 1.492(8)
C59 C60 1.372(12)
C59 H59 0.9500
C60 C61 1.401(11)
C60 C63B 1.498(9)
C60 C63A 1.502(10)
C61 H61 0.9500
C62 F26 1.332(7)
C62 F27 1.342(8)
C62 F25 1.347(7)
C63A F28A 1.334(9)
C63A F30A 1.353(10)
C63A F29A 1.360(9)
C63B F30B 1.332(9)
C63B F28B 1.351(10)
C63B F29B 1.359(10)
C64 C65 1.488(9)
C65 C66 1.397(9)
C65 C70 1.403(9)
C66 C67 1.368(9)
C66 H66 0.9500
C67 C68 1.352(10)
C67 C71B 1.498(9)
C67 C71A 1.505(9)
C68 C69 1.406(10)
C68 H68 0.9500
C69 C70 1.359(9)
C69 C72B 1.490(9)
C69 C72A 1.509(9)
C70 H70 0.9500
C71A F33A 1.345(9)
C71A F32A 1.353(9)
C71A F31A 1.354(9)
C71B F33B 1.333(9)
C71B F32B 1.347(9)
C71B F31B 1.351(9)
C72A F36A 1.340(9)
C72A F34A 1.343(9)
C72A F35A 1.357(9)
C72B F36B 1.324(9)
C72B F34B 1.334(9)
C72B F35B 1.342(9)
S4 C79 1.667(7)
O4 C88 1.236(8)
N10 C79 1.358(8)
N10 C73 1.419(8)
N10 H10 0.8800
N11 C88 1.309(9)
N11 C74 1.456(9)
N11 H11A 0.8800
N12 C79 1.377(8)
N12 C80 1.391(8)
N12 H12 0.8800
C73 C78 1.518(9)
C73 C74 1.569(9)
C73 H73 1.0000
C74 C75 1.536(10)
C74 H74 1.0000
C75 C76 1.511(11)
C75 H75A 0.9900
C75 H75B 0.9900
C76 C77 1.513(11)
C76 H76A 0.9900
C76 H76B 0.9900
C77 C78 1.531(10)
C77 H77A 0.9900
C77 H77B 0.9900
C78 H78A 0.9900
C78 H78B 0.9900
C80 C81 1.346(10)
C80 C85 1.427(10)
C81 C82 1.401(10)
C81 H81 0.9500
C82 C83 1.380(11)
C82 C86B 1.473(9)
C82 C86A 1.499(9)
C83 C84 1.352(11)
C83 H83 0.9500
C84 C85 1.373(11)
C84 C87B 1.496(10)
C84 C87A 1.501(9)
C85 H85 0.9500
C86A F37A 1.338(9)
C86A F38A 1.347(9)
C86A F39A 1.353(9)
C86B F37B 1.328(9)
C86B F39B 1.330(9)
C86B F38B 1.330(9)
C87A F40A 1.344(9)
C87A F42A 1.347(10)
C87A F41A 1.355(9)
C87B F40B 1.335(9)
C87B F42B 1.348(10)
C87B F41B 1.352(9)
C88 C89 1.474(10)
C89 C90 1.359(9)
C89 C94 1.415(10)
C90 C91 1.399(10)
C90 H90 0.9500
C91 C92 1.372(11)
C91 C95A 1.477(9)
C91 C95B 1.530(9)
C92 C93 1.339(11)
C92 H92 0.9500
C93 C94 1.366(11)
C93 C96B 1.485(9)
C93 C96A 1.508(9)
C94 H94 0.9500
C95A F43A 1.325(9)
C95A F44A 1.337(9)
C95A F45A 1.337(9)
C95B F43B 1.343(9)
C95B F44B 1.348(9)
C95B F45B 1.379(9)
C96A F47A 1.321(9)
C96A F48A 1.337(9)
C96A F46A 1.340(9)
C96B F47B 1.320(9)
C96B F46B 1.325(9)
C96B F48B 1.340(9)
C97A C98A 1.549(12)
C97A H97A 0.9800
C97A H97B 0.9800
C97A H97C 0.9800
C98A O5A 1.434(11)
C98A H98A 0.9900
C98A H98B 0.9900
O5A C99A 1.376(11)
C99A O6A 1.173(11)
C99A C100 1.474(12)
C100 H10A 0.9800
C100 H10B 0.9800
C100 H10C 0.9800
C97B C98B 1.533(12)
C97B H97D 0.9800
C97B H97E 0.9800
C97B H97F 0.9800
C98B O5B 1.437(11)
C98B H98C 0.9900
C98B H98D 0.9900
O5B C99B 1.370(11)
C99B O6B 1.177(11)
C99B C200 1.479(12)
C200 H21A 0.9800
C200 H21B 0.9800
C200 H21C 0.9800
C101 C102 1.535(13)
C101 H10D 0.9800
C101 H10E 0.9800
C101 H10F 0.9800
C102 O7A 1.400(12)
C102 H10G 0.9900
C102 H10H 0.9900
O7A C103 1.388(12)
C103 O8A 1.181(12)
C103 C104 1.505(12)
C104 H10I 0.9800
C104 H10J 0.9800
C104 H10K 0.9800
C201 C202 1.623(13)
C201 H20A 0.9800
C201 H20B 0.9800
C201 H20C 0.9800
C202 O7B 1.414(13)
C202 H20D 0.9900
C202 H20E 0.9900
O7B C203 1.383(12)
C203 O8B 1.176(12)
C203 C204 1.483(12)
C204 H20F 0.9800
C204 H20G 0.9800
C204 H20H 0.9800

loop_
_geom_hbond_atom_site_label_D
_geom_hbond_atom_site_label_H
_geom_hbond_atom_site_label_A
_geom_hbond_distance_DH
_geom_hbond_distance_HA
_geom_hbond_distance_DA
_geom_hbond_angle_DHA
_geom_hbond_site_symmetry_A
N1 H1 O2 0.88 2.19 2.981(6) 148.7 .
N2 H2 S4 0.88 2.61 3.472(6) 167.9 4_456
N3 H3 O2 0.88 1.97 2.806(7) 159.2 .
N4 H4 O1 0.88 2.19 2.967(7) 147.6 .
N5 H5 S3 0.88 2.68 3.542(5) 165.5 4_556
N6 H6 O1 0.88 1.96 2.801(7) 160.4 .
N7 H7 O4 0.88 2.00 2.842(7) 158.7 .
N8 H8 O6A 0.88 2.01 2.871(18) 165.2 4_456
N8 H8 O6B 0.88 2.05 2.93(2) 179.4 4_456
N9 H9A O4 0.88 2.12 2.880(8) 144.0 .
N10 H10 O3 0.88 2.00 2.834(7) 158.0 .
N11 H11A O8A 0.88 2.01 2.85(2) 160.7 4_466
N11 H11A O8B 0.88 2.12 2.98(2) 167.3 4_466
N12 H12 O3 0.88 2.11 2.875(7) 144.4 .

loop_
_geom_torsion_atom_site_label_1
_geom_torsion_atom_site_label_2
_geom_torsion_atom_site_label_3
_geom_torsion_atom_site_label_4
_geom_torsion
C7 N1 C1 C6 -135.5(6)
C7 N1 C1 C2 102.8(7)
C16 N2 C2 C3 -149.2(6)
C16 N2 C2 C1 87.8(7)
N1 C1 C2 N2 -51.8(7)
C6 C1 C2 N2 -173.9(5)
N1 C1 C2 C3 -176.3(6)
C6 C1 C2 C3 61.5(7)
N2 C2 C3 C4 175.8(6)
C1 C2 C3 C4 -60.5(8)
C2 C3 C4 C5 57.0(9)
C3 C4 C5 C6 -54.1(9)
N1 C1 C6 C5 179.0(6)
C2 C1 C6 C5 -57.9(8)
C4 C5 C6 C1 55.3(9)
C1 N1 C7 N3 179.2(6)
C1 N1 C7 S1 -2.8(9)
C8 N3 C7 N1 -162.8(6)
C8 N3 C7 S1 19.2(9)
C7 N3 C8 C9 -33.7(11)
C7 N3 C8 C13 148.7(6)
N3 C8 C9 C10 178.6(6)
C13 C8 C9 C10 -3.9(10)
C8 C9 C10 C11 3.7(11)
C8 C9 C10 C14 -176.8(6)
C9 C10 C11 C12 -0.7(11)
C14 C10 C11 C12 179.8(7)
C10 C11 C12 C13 -2.1(10)
C10 C11 C12 C15 177.8(6)
C11 C12 C13 C8 1.9(11)
C15 C12 C13 C8 -178.0(6)
N3 C8 C13 C12 179.0(6)
C9 C8 C13 C12 1.1(10)
C9 C10 C14 F1 172.0(6)
C11 C10 C14 F1 -8.5(10)
C9 C10 C14 F3 50.7(9)
C11 C10 C14 F3 -129.8(7)
C9 C10 C14 F2 -66.3(9)
C11 C10 C14 F2 113.2(7)
C13 C12 C15 F4 -139.0(7)
C11 C12 C15 F4 41.1(9)
C13 C12 C15 F5 -18.5(9)
C11 C12 C15 F5 161.6(6)
C13 C12 C15 F6 99.3(8)
C11 C12 C15 F6 -80.6(8)
C2 N2 C16 O1 8.3(10)
C2 N2 C16 C17 -171.7(6)
O1 C16 C17 C18 -48.7(9)
N2 C16 C17 C18 131.3(7)
O1 C16 C17 C22 129.9(7)
N2 C16 C17 C22 -50.1(10)
C22 C17 C18 C19 0.0(11)
C16 C17 C18 C19 178.7(7)
C17 C18 C19 C20 -2.7(12)
C17 C18 C19 C23 -179.7(7)
C18 C19 C20 C21 2.7(13)
C23 C19 C20 C21 179.6(8)
C19 C20 C21 C22 0.0(13)
C19 C20 C21 C24A -178.2(10)
C19 C20 C21 C24B 173.2(11)
C18 C17 C22 C21 2.6(11)
C16 C17 C22 C21 -176.0(7)
C20 C21 C22 C17 -2.6(12)
C24A C21 C22 C17 175.5(10)
C24B C21 C22 C17 -176.5(10)
C18 C19 C23 F7 -153.9(8)
C20 C19 C23 F7 29.2(11)
C18 C19 C23 F9 87.3(10)
C20 C19 C23 F9 -89.7(10)
C18 C19 C23 F8 -33.6(11)
C20 C19 C23 F8 149.5(8)
C20 C21 C24A F10A 38.6(18)
C22 C21 C24A F10A -139.6(14)
C24B C21 C24A F10A -178(7)
C20 C21 C24A F11A 155.0(11)
C22 C21 C24A F11A -23.2(17)
C24B C21 C24A F11A -61(5)
C20 C21 C24A F12A -89.7(14)
C22 C21 C24A F12A 92.1(16)
C24B C21 C24A F12A 54(6)
C20 C21 C24B F10B 56.3(18)
C22 C21 C24B F10B -130.0(14)
C24A C21 C24B F10B 16(5)
C20 C21 C24B F11B 180.0(13)
C22 C21 C24B F11B -6.3(19)
C24A C21 C24B F11B 140(7)
C20 C21 C24B F12B -52(2)
C22 C21 C24B F12B 122.1(16)
C24A C21 C24B F12B -92(6)
C31 N4 C25 C30 -137.4(7)
C31 N4 C25 C26 100.3(7)
C40 N5 C26 C27 -147.7(6)
C40 N5 C26 C25 89.2(7)
N4 C25 C26 N5 -53.6(7)
C30 C25 C26 N5 -176.7(5)
N4 C25 C26 C27 -178.3(5)
C30 C25 C26 C27 58.6(7)
N5 C26 C27 C28 176.7(6)
C25 C26 C27 C28 -58.9(8)
C26 C27 C28 C29 56.7(8)
C27 C28 C29 C30 -53.7(9)
N4 C25 C30 C29 179.8(6)
C26 C25 C30 C29 -57.3(8)
C28 C29 C30 C25 55.0(8)
C25 N4 C31 N6 -177.8(6)
C25 N4 C31 S2 3.9(9)
C32 N6 C31 N4 -163.3(6)
C32 N6 C31 S2 15.0(10)
C31 N6 C32 C33 -36.2(11)
C31 N6 C32 C37 146.8(7)
N6 C32 C33 C34 -179.8(6)
C37 C32 C33 C34 -2.8(10)
C32 C33 C34 C35 2.0(11)
C32 C33 C34 C38 -176.1(6)
C33 C34 C35 C36 0.6(11)
C38 C34 C35 C36 178.7(7)
C34 C35 C36 C37 -2.4(11)
C34 C35 C36 C39 178.0(7)
C35 C36 C37 C32 1.5(11)
C39 C36 C37 C32 -178.9(6)
N6 C32 C37 C36 178.4(6)
C33 C32 C37 C36 1.2(10)
C35 C34 C38 F13 -4.0(10)
C33 C34 C38 F13 174.1(6)
C35 C34 C38 F14 115.2(8)
C33 C34 C38 F14 -66.7(8)
C35 C34 C38 F15 -125.2(8)
C33 C34 C38 F15 52.9(9)
C35 C36 C39 F18 -74.3(8)
C37 C36 C39 F18 106.1(7)
C35 C36 C39 F17 165.1(7)
C37 C36 C39 F17 -14.6(9)
C35 C36 C39 F16 44.2(9)
C37 C36 C39 F16 -135.4(7)
C26 N5 C40 O2 5.9(10)
C26 N5 C40 C41 -174.9(6)
O2 C40 C41 C42 -39.6(10)
N5 C40 C41 C42 141.2(7)
O2 C40 C41 C46 138.2(7)
N5 C40 C41 C46 -40.9(9)
C46 C41 C42 C43 -0.6(10)
C40 C41 C42 C43 177.3(6)
C41 C42 C43 C44 -1.6(11)
C41 C42 C43 C47A -174.2(9)
C41 C42 C43 C47B 175.1(9)
C42 C43 C44 C45 2.3(11)
C47A C43 C44 C45 175.3(8)
C47B C43 C44 C45 -174.1(10)
C43 C44 C45 C46 -0.8(10)
C43 C44 C45 C48 179.7(6)
C42 C41 C46 C45 2.0(10)
C40 C41 C46 C45 -175.8(6)
C44 C45 C46 C41 -1.3(10)
C48 C45 C46 C41 178.1(6)
C44 C43 C47A F19A 4.1(15)
C42 C43 C47A F19A 177.0(10)
C47B C43 C47A F19A -132(5)
C44 C43 C47A F21A -127.8(14)
C42 C43 C47A F21A 45.2(17)
C47B C43 C47A F21A 96(6)
C44 C43 C47A F20A 119.3(11)
C42 C43 C47A F20A -67.8(13)
C47B C43 C47A F20A -17(4)
C44 C43 C47B F19B 15.5(18)
C42 C43 C47B F19B -161.1(11)
C47A C43 C47B F19B 65(5)
C44 C43 C47B F20B 143.5(13)
C42 C43 C47B F20B -33.1(18)
C47A C43 C47B F20B -167(6)
C44 C43 C47B F21B -94.0(14)
C42 C43 C47B F21B 89.4(12)
C47A C43 C47B F21B -45(4)
C46 C45 C48 F24 123.1(7)
C44 C45 C48 F24 -57.5(9)
C46 C45 C48 F22 -118.0(7)
C44 C45 C48 F22 61.4(9)
C46 C45 C48 F23 1.9(9)
C44 C45 C48 F23 -178.6(6)
C55 N7 C49 C54 -135.7(7)
C55 N7 C49 C50 102.8(7)
C64 N8 C50 C51 -142.1(6)
C64 N8 C50 C49 93.0(7)
N7 C49 C50 N8 -63.2(7)
C54 C49 C50 N8 176.4(5)
N7 C49 C50 C51 172.7(5)
C54 C49 C50 C51 52.4(8)
N8 C50 C51 C52 -179.5(6)
C49 C50 C51 C52 -55.5(8)
C50 C51 C52 C53 56.3(8)
C51 C52 C53 C54 -55.9(8)
N7 C49 C54 C53 -172.3(6)
C50 C49 C54 C53 -52.1(8)
C52 C53 C54 C49 54.7(9)
C56 N9 C55 N7 -169.4(6)
C56 N9 C55 S3 12.5(10)
C49 N7 C55 N9 -171.3(6)
C49 N7 C55 S3 6.9(9)
C55 N9 C56 C57 -48.1(10)
C55 N9 C56 C61 140.5(7)
N9 C56 C57 C58 -175.1(7)
C61 C56 C57 C58 -3.9(11)
C56 C57 C58 C59 2.4(12)
C56 C57 C58 C62 -173.9(7)
C57 C58 C59 C60 0.1(13)
C62 C58 C59 C60 176.2(8)
C58 C59 C60 C61 -0.9(13)
C58 C59 C60 C63B -179.5(11)
C58 C59 C60 C63A -176.8(11)
C59 C60 C61 C56 -0.6(12)
C63B C60 C61 C56 178.0(10)
C63A C60 C61 C56 175.4(10)
C57 C56 C61 C60 3.1(10)
N9 C56 C61 C60 174.8(6)
C59 C58 C62 F26 152.7(8)
C57 C58 C62 F26 -30.9(11)
C59 C58 C62 F27 -88.2(10)
C57 C58 C62 F27 88.2(9)
C59 C58 C62 F25 30.5(11)
C57 C58 C62 F25 -153.1(7)
C59 C60 C63A F28A 3.2(19)
C61 C60 C63A F28A -172.8(11)
C63B C60 C63A F28A 132(25)
C59 C60 C63A F30A -119.7(14)
C61 C60 C63A F30A 64.3(16)
C63B C60 C63A F30A 9(23)
C59 C60 C63A F29A 126.4(14)
C61 C60 C63A F29A -49.6(18)
C63B C60 C63A F29A -105(24)
C59 C60 C63B F30B -24(2)
C61 C60 C63B F30B 157.8(14)
C63A C60 C63B F30B -76(24)
C59 C60 C63B F28B 92.1(16)
C61 C60 C63B F28B -86.5(16)
C63A C60 C63B F28B 39(23)
C59 C60 C63B F29B -145.6(13)
C61 C60 C63B F29B 35.8(17)
C63A C60 C63B F29B 162(25)
C50 N8 C64 O3 2.9(10)
C50 N8 C64 C65 -177.6(6)
O3 C64 C65 C66 43.5(10)
N8 C64 C65 C66 -136.0(7)
O3 C64 C65 C70 -138.8(7)
N8 C64 C65 C70 41.8(9)
C70 C65 C66 C67 -2.3(11)
C64 C65 C66 C67 175.5(7)
C65 C66 C67 C68 1.7(13)
C65 C66 C67 C71B -170.8(10)
C65 C66 C67 C71A 174.0(9)
C66 C67 C68 C69 -1.0(13)
C71B C67 C68 C69 171.4(10)
C71A C67 C68 C69 -173.3(10)
C67 C68 C69 C70 0.8(13)
C67 C68 C69 C72B 167.9(10)
C67 C68 C69 C72A -171.3(9)
C68 C69 C70 C65 -1.4(12)
C72B C69 C70 C65 -167.3(10)
C72A C69 C70 C65 170.9(8)
C66 C65 C70 C69 2.1(11)
C64 C65 C70 C69 -175.6(7)
C68 C67 C71A F33A -142.8(11)
C66 C67 C71A F33A 44.6(14)
C71B C67 C71A F33A -44(4)
C68 C67 C71A F32A 103.3(13)
C66 C67 C71A F32A -69.2(15)
C71B C67 C71A F32A -157(5)
C68 C67 C71A F31A -34.1(17)
C66 C67 C71A F31A 153.4(13)
C71B C67 C71A F31A 65(4)
C68 C67 C71B F33B -119.2(13)
C66 C67 C71B F33B 53.5(17)
C71A C67 C71B F33B 153(5)
C68 C67 C71B F32B 126.0(12)
C66 C67 C71B F32B -61.3(15)
C71A C67 C71B F32B 38(4)
C68 C67 C71B F31B 18.2(19)
C66 C67 C71B F31B -169.1(13)
C71A C67 C71B F31B -70(4)
C70 C69 C72A F36A 10.1(15)
C68 C69 C72A F36A -177.4(10)
C72B C69 C72A F36A -100(3)
C70 C69 C72A F34A 131.0(12)
C68 C69 C72A F34A -56.5(14)
C72B C69 C72A F34A 21(2)
C70 C69 C72A F35A -111.0(12)
C68 C69 C72A F35A 61.4(15)
C72B C69 C72A F35A 139(3)
C70 C69 C72B F36B 14.4(18)
C68 C69 C72B F36B -152.5(12)
C72A C69 C72B F36B 96(3)
C70 C69 C72B F34B 144.6(13)
C68 C69 C72B F34B -22.4(17)
C72A C69 C72B F34B -134(3)
C70 C69 C72B F35B -99.3(13)
C68 C69 C72B F35B 93.8(13)
C72A C69 C72B F35B -18(2)
C79 N10 C73 C78 -134.6(7)
C79 N10 C73 C74 105.5(7)
C88 N11 C74 C75 -144.4(7)
C88 N11 C74 C73 93.2(8)
N10 C73 C74 N11 -63.8(7)
C78 C73 C74 N11 177.4(6)
N10 C73 C74 C75 172.7(6)
C78 C73 C74 C75 53.9(8)
N11 C74 C75 C76 -178.1(7)
C73 C74 C75 C76 -56.0(9)
C74 C75 C76 C77 57.2(10)
C75 C76 C77 C78 -56.4(10)
N10 C73 C78 C77 -172.9(6)
C74 C73 C78 C77 -54.3(8)
C76 C77 C78 C73 56.2(9)
C73 N10 C79 N12 -172.6(6)
C73 N10 C79 S4 6.0(9)
C80 N12 C79 N10 -171.2(6)
C80 N12 C79 S4 10.1(9)
C79 N12 C80 C81 -44.1(10)
C79 N12 C80 C85 139.9(7)
N12 C80 C81 C82 -177.2(6)
C85 C80 C81 C82 -1.4(10)
C80 C81 C82 C83 2.0(11)
C80 C81 C82 C86B 177.5(8)
C80 C81 C82 C86A -172.6(8)
C81 C82 C83 C84 0.0(12)
C86B C82 C83 C84 -175.6(8)
C86A C82 C83 C84 174.3(8)
C82 C83 C84 C85 -2.7(12)
C82 C83 C84 C87B -179.2(10)
C82 C83 C84 C87A -172.7(11)
C83 C84 C85 C80 3.2(12)
C87B C84 C85 C80 179.6(10)
C87A C84 C85 C80 174.3(10)
C81 C80 C85 C84 -1.1(11)
N12 C80 C85 C84 175.0(6)
C83 C82 C86A F37A 36.3(15)
C81 C82 C86A F37A -149.2(11)
C86B C82 C86A F37A -28(4)
C83 C82 C86A F38A 153.4(11)
C81 C82 C86A F38A -32.2(14)
C86B C82 C86A F38A 89(5)
C83 C82 C86A F39A -83.5(13)
C81 C82 C86A F39A 91.0(13)
C86B C82 C86A F39A -148(6)
C83 C82 C86B F37B 68.2(14)
C81 C82 C86B F37B -107.4(13)
C86A C82 C86B F37B -171(6)
C83 C82 C86B F39B -44.1(15)
C81 C82 C86B F39B 140.3(12)
C86A C82 C86B F39B 77(5)
C83 C82 C86B F38B -167.1(11)
C81 C82 C86B F38B 17.3(15)
C86A C82 C86B F38B -46(5)
C83 C84 C87A F40A -19(2)
C85 C84 C87A F40A 170.5(13)
C87B C84 C87A F40A 23(9)
C83 C84 C87A F42A -140.4(19)
C85 C84 C87A F42A 49(2)
C87B C84 C87A F42A -98(11)
C83 C84 C87A F41A 100.3(15)
C85 C84 C87A F41A -70.3(16)
C87B C84 C87A F41A 142(11)
C83 C84 C87B F40B -43(2)
C85 C84 C87B F40B 140.2(13)
C87A C84 C87B F40B 175(11)
C83 C84 C87B F42B -162.1(15)
C85 C84 C87B F42B 21(2)
C87A C84 C87B F42B 56(9)
C83 C84 C87B F41B 82.9(16)
C85 C84 C87B F41B -93.7(18)
C87A C84 C87B F41B -59(9)
C74 N11 C88 O4 3.1(11)
C74 N11 C88 C89 -176.0(6)
O4 C88 C89 C90 -131.3(8)
N11 C88 C89 C90 48.0(10)
O4 C88 C89 C94 47.5(11)
N11 C88 C89 C94 -133.3(8)
C94 C89 C90 C91 -0.7(12)
C88 C89 C90 C91 178.1(7)
C89 C90 C91 C92 1.7(13)
C89 C90 C91 C95A -161.7(9)
C89 C90 C91 C95B 167.6(8)
C90 C91 C92 C93 -1.6(14)
C95A C91 C92 C93 164.5(9)
C95B C91 C92 C93 -164.7(10)
C91 C92 C93 C94 0.6(15)
C91 C92 C93 C96B -164.4(10)
C91 C92 C93 C96A 165.7(11)
C92 C93 C94 C89 0.5(15)
C96B C93 C94 C89 162.8(11)
C96A C93 C94 C89 -166.5(10)
C90 C89 C94 C93 -0.4(14)
C88 C89 C94 C93 -179.2(8)
C92 C91 C95A F43A -22.0(13)
C90 C91 C95A F43A 142.7(10)
C95B C91 C95A F43A -152.3(18)
C92 C91 C95A F44A 95.4(11)
C90 C91 C95A F44A -100.0(12)
C95B C91 C95A F44A -34.9(12)
C92 C91 C95A F45A -154.2(10)
C90 C91 C95A F45A 10.5(16)
C95B C91 C95A F45A 75.5(14)
C92 C91 C95B F43B -63.1(15)
C90 C91 C95B F43B 132.6(11)
C95A C91 C95B F43B 2.3(10)
C92 C91 C95B F44B 49.6(15)
C90 C91 C95B F44B -114.8(11)
C95A C91 C95B F44B 114.9(16)
C92 C91 C95B F45B 172.0(12)
C90 C91 C95B F45B 7.7(15)
C95A C91 C95B F45B -122.6(19)
C92 C93 C96A F47A 119.4(13)
C94 C93 C96A F47A -74.5(14)
C96B C93 C96A F47A 51.1(17)
C92 C93 C96A F48A -140.8(13)
C94 C93 C96A F48A 25.4(17)
C96B C93 C96A F48A 151(2)
C92 C93 C96A F46A -7.4(19)
C94 C93 C96A F46A 158.8(11)
C96B C93 C96A F46A -75.6(17)
C92 C93 C96B F47B 122.0(14)
C94 C93 C96B F47B -42(2)
C96A C93 C96B F47B -112(2)
C92 C93 C96B F46B -0.8(17)
C94 C93 C96B F46B -164.6(13)
C96A C93 C96B F46B 125(2)
C92 C93 C96B F48B -112.9(13)
C94 C93 C96B F48B 83.3(16)
C96A C93 C96B F48B 13.4(12)
C97A C98A O5A C99A -90(2)
C98A O5A C99A O6A -7(4)
C98A O5A C99A C100 177(2)
C97B C98B O5B C99B -179(2)
C98B O5B C99B O6B 6(4)
C98B O5B C99B C200 178(2)
C101 C102 O7A C103 -177.9(18)
C102 O7A C103 O8A -3(4)
C102 O7A C103 C104 178.2(19)
C201 C202 O7B C203 136.5(19)
C202 O7B C203 O8B 8(4)
C202 O7B C203 C204 -172(2)
